data_4130615
loop_
_publ_author_name
'Drover, Marcus W.'
'Love, Jennifer A.'
'Schafer, Laurel L.'

_publ_section_title
;
 Toward anti-Markovnikov 1-Alkyne O-Phosphoramidation: Exploiting
 Metal-Ligand Cooperativity in a 1,3-N,O-Chelated Cp*Ir(III) Complex.
;
_journal_issue 27
_journal_name_full 'Journal of the American Chemical Society'
_journal_page_first 8396
_journal_page_last 8399
_journal_paper_doi 10.1021/jacs.6b05143
_journal_volume 138
_journal_year 2016
_chemical_formula_moiety 'C34 H48 Ir N O3 P, C32 H12 B F24'
_chemical_formula_sum 'C66 H60 B F24 Ir N O3 P'
_chemical_formula_weight 1605.13
_chemical_name_systematic 'iridium vinyloxy 2'
_space_group_crystal_system monoclinic
_space_group_IT_number 14
_space_group_name_Hall '-P 2yn'
_space_group_name_H-M_alt 'P 1 21/n 1'
_atom_sites_solution_hydrogens geom
_atom_sites_solution_primary direct
_audit_creation_date 2016-05-05
_audit_creation_method
;
Olex2 1.2
(compiled Feb 16 2016 13:09:46 for OlexSys, GUI svn.r5155)
;
_cell_angle_alpha 90
_cell_angle_beta 99.808(2)
_cell_angle_gamma 90
_cell_formula_units_Z 4
_cell_length_a 17.1931(14)
_cell_length_b 20.3353(17)
_cell_length_c 19.7277(16)
_cell_measurement_reflns_used 9845
_cell_measurement_temperature 90
_cell_measurement_theta_max 29.146
_cell_measurement_theta_min 2.474
_cell_volume 6796.5(10)
_computing_molecular_graphics 'Olex2 (Dolomanov et al., 2009)'
_computing_publication_material 'Olex2 (Dolomanov et al., 2009)'
_computing_structure_refinement 'ShelXL (Sheldrick, 2015)'
_computing_structure_solution 'SIR2004 (Burla et al., 2007)'
_diffrn_ambient_temperature 90
_diffrn_measured_fraction_theta_full 0.994
_diffrn_measured_fraction_theta_max 0.994
_diffrn_measurement_device 'Bruker-Nonius APEXII CCD area detector and D8 diffractometer'
_diffrn_measurement_device_type 'Bruker APEX-II CCD'
_diffrn_measurement_method '\f and \w scans'
_diffrn_radiation_type MoK\a
_diffrn_radiation_wavelength 0.71073
_diffrn_reflns_av_R_equivalents 0.0540
_diffrn_reflns_av_unetI/netI 0.0312
_diffrn_reflns_Laue_measured_fraction_full 0.994
_diffrn_reflns_Laue_measured_fraction_max 0.994
_diffrn_reflns_limit_h_max 20
_diffrn_reflns_limit_h_min -20
_diffrn_reflns_limit_k_max 24
_diffrn_reflns_limit_k_min -24
_diffrn_reflns_limit_l_max 23
_diffrn_reflns_limit_l_min -23
_diffrn_reflns_number 103575
_diffrn_reflns_point_group_measured_fraction_full 0.994
_diffrn_reflns_point_group_measured_fraction_max 0.994
_diffrn_reflns_theta_full 25.457
_diffrn_reflns_theta_max 25.457
_diffrn_reflns_theta_min 1.449
_exptl_absorpt_coefficient_mu 2.099
_exptl_absorpt_correction_T_max 0.7773
_exptl_absorpt_correction_T_min 0.4382
_exptl_absorpt_correction_type multi-scan
_exptl_absorpt_process_details
;  
SADABS-2014/5 (Bruker,2014) was used for absorption correction.
;
_exptl_crystal_colour 'clear green'
_exptl_crystal_colour_lustre clear
_exptl_crystal_colour_primary green
_exptl_crystal_density_diffrn 1.569
_exptl_crystal_description prism
_exptl_crystal_F_000 3200
_exptl_crystal_size_max 0.26
_exptl_crystal_size_mid 0.21
_exptl_crystal_size_min 0.12
_refine_diff_density_max 1.959
_refine_diff_density_min -1.096
_refine_diff_density_rms 0.121
_refine_ls_extinction_method none
_refine_ls_goodness_of_fit_ref 1.129
_refine_ls_hydrogen_treatment constr
_refine_ls_matrix_type full
_refine_ls_number_parameters 996
_refine_ls_number_reflns 12525
_refine_ls_number_restraints 1518
_refine_ls_restrained_S_all 1.119
_refine_ls_R_factor_all 0.0943
_refine_ls_R_factor_gt 0.0695
_refine_ls_shift/su_max 0.001
_refine_ls_shift/su_mean 0.000
_refine_ls_structure_factor_coef Fsqd
_refine_ls_weighting_details 'w=1/[\s^2^(Fo^2^)+(0.0102P)^2^+62.5512P] where P=(Fo^2^+2Fc^2^)/3'
_refine_ls_weighting_scheme calc
_refine_ls_wR_factor_gt 0.1305
_refine_ls_wR_factor_ref 0.1476
_reflns_Friedel_coverage 0.000
_reflns_number_gt 9999
_reflns_number_total 12525
_reflns_threshold_expression 'I > 2\s(I)'
_cod_data_source_file ja6b05143_si_002.cif
_cod_data_source_block jl218_may4
_cod_database_code 4130615
_shelx_space_group_comment
;
The symmetry employed for this shelxl refinement is uniquely defined
by the following loop, which should always be used as a source of
symmetry information in preference to the above space-group names.
They are only intended as comments.
;
_olex2_refinement_description
;
1. Fixed Uiso
 At 1.2 times of:
  All C(H) groups, All C(H,H) groups
 At 1.5 times of:
  All C(H,H,H) groups
2. Restrained distances
 F7-C49 \\sim F9-C49 \\sim F9A-C49A \\sim F8A-C49A \\sim F8-C49 \\sim F7A-C49A
 with sigma of 0.02
 C16A-C15A \\sim C16-C15
 with sigma of 0.02
 C14-C13A \\sim C14A-C13
 with sigma of 0.02
 O2-C13 \\sim O2-C13A
 with sigma of 0.02
 C14-C13A \\sim C14A-C13
 with sigma of 0.02
3. Uiso/Uaniso restraints and constraints
C25 \\sim C26 \\sim C27 \\sim C28 \\sim C29 \\sim C30 \\sim C31 \\sim C32 \\sim
C33 \\sim C34: within 2A with sigma of 0.04 and sigma for terminal atoms of 0.08
C25A \\sim C26A \\sim C27A \\sim C28A \\sim C29A \\sim C30A \\sim C31A \\sim
C32A \\sim C33A \\sim C34A: within 2A with sigma of 0.04 and sigma for terminal
atoms of 0.08
Uanis(C25A) \\sim Ueq, Uanis(C26A) \\sim Ueq, Uanis(C27A) \\sim Ueq,
Uanis(C28A) \\sim Ueq, Uanis(C29A) \\sim Ueq, Uanis(C30A) \\sim Ueq,
Uanis(C31A) \\sim Ueq, Uanis(C32A) \\sim Ueq, Uanis(C33A) \\sim Ueq,
Uanis(C34A) \\sim Ueq: with sigma of 0.01 and sigma for terminal atoms of 0.02
Uanis(F9A) = Uanis(F9)
Uanis(C13A) = Uanis(C13)
4. Rigid body (RIGU) restrains
 All non-hydrogen atoms
 with sigma for 1-2 distances of 0.004 and sigma for 1-3 distances of 0.004
5. Others
 Sof(Ir1A)=Sof(P1A)=Sof(O1A)=Sof(O3A)=Sof(N1A)=Sof(C1A)=Sof(C2A)=Sof(H2A)=
 Sof(C3A)=Sof(C4A)=Sof(H4A)=Sof(C5A)=Sof(H5A)=Sof(C6A)=Sof(C7A)=Sof(H7A)=
 Sof(C8A)=Sof(H8A)=Sof(C9A)=Sof(C10A)=Sof(H10D)=Sof(H10E)=Sof(H10F)=Sof(C11A)=
 Sof(H11D)=Sof(H11E)=Sof(H11F)=Sof(C12A)=Sof(H12D)=Sof(H12E)=Sof(H12F)=
 Sof(C13A)=Sof(H13C)=Sof(H13D)=Sof(C14A)=Sof(H14D)=Sof(H14E)=Sof(H14F)=
 Sof(C15A)=Sof(H15C)=Sof(H15D)=Sof(C16A)=Sof(H16D)=Sof(H16E)=Sof(H16F)=
 Sof(C17A)=Sof(C18A)=Sof(C19A)=Sof(H19A)=Sof(C20A)=Sof(H20A)=Sof(C21A)=
 Sof(H21A)=Sof(C22A)=Sof(C23A)=Sof(H23D)=Sof(H23E)=Sof(H23F)=Sof(C24A)=
 Sof(H24D)=Sof(H24E)=Sof(H24F)=Sof(C25A)=Sof(C26A)=Sof(C27A)=Sof(C28A)=
 Sof(C29A)=Sof(C30A)=Sof(H30D)=Sof(H30E)=Sof(H30F)=Sof(C31A)=Sof(H31D)=
 Sof(H31E)=Sof(H31F)=Sof(C32A)=Sof(H32D)=Sof(H32E)=Sof(H32F)=Sof(C33A)=
 Sof(H33D)=Sof(H33E)=Sof(H33F)=Sof(C34A)=Sof(H34D)=Sof(H34E)=Sof(H34F)=1-FVAR(1)
 Sof(Ir1)=Sof(P1)=Sof(O1)=Sof(O3)=Sof(N1)=Sof(C1)=Sof(C2)=Sof(H2)=Sof(C3)=
 Sof(C4)=Sof(H4)=Sof(C5)=Sof(H5)=Sof(C6)=Sof(C7)=Sof(H7)=Sof(C8)=Sof(H8)=
 Sof(C9)=Sof(C10)=Sof(H10A)=Sof(H10B)=Sof(H10C)=Sof(C11)=Sof(H11A)=Sof(H11B)=
 Sof(H11C)=Sof(C12)=Sof(H12A)=Sof(H12B)=Sof(H12C)=Sof(C13)=Sof(H13A)=Sof(H13B)=
 Sof(C14)=Sof(H14A)=Sof(H14B)=Sof(H14C)=Sof(C15)=Sof(H15A)=Sof(H15B)=Sof(C16)=
 Sof(H16A)=Sof(H16B)=Sof(H16C)=Sof(C17)=Sof(C18)=Sof(C19)=Sof(H19)=Sof(C20)=
 Sof(H20)=Sof(C21)=Sof(H21)=Sof(C22)=Sof(C23)=Sof(H23A)=Sof(H23B)=Sof(H23C)=
 Sof(C24)=Sof(H24A)=Sof(H24B)=Sof(H24C)=Sof(C25)=Sof(C26)=Sof(C27)=Sof(C28)=
 Sof(C29)=Sof(C30)=Sof(H30A)=Sof(H30B)=Sof(H30C)=Sof(C31)=Sof(H31A)=Sof(H31B)=
 Sof(H31C)=Sof(C32)=Sof(H32A)=Sof(H32B)=Sof(H32C)=Sof(C33)=Sof(H33A)=Sof(H33B)=
 Sof(H33C)=Sof(C34)=Sof(H34A)=Sof(H34B)=Sof(H34C)=FVAR(1)
 Sof(F22A)=Sof(F23A)=Sof(F24A)=1-FVAR(2)
 Sof(F22)=Sof(F23)=Sof(F24)=FVAR(2)
 Sof(F7A)=Sof(F8A)=Sof(F9A)=Sof(F10A)=Sof(F11A)=Sof(F12A)=Sof(C49A)=1-FVAR(3)
 Sof(F7)=Sof(F8)=Sof(F9)=Sof(F10)=Sof(F11)=Sof(F12)=Sof(C49)=FVAR(3)
6.a :
 C25(C26,C27,C28,C29,C30,C31,C32,C33,C34,Ir1A,P1A,O1A,O3A,N1A,C1A,C2A,C3A,C4A,
 C5A,C6A,C7A,C8A,C9A,C10A,C11A,C12A,C13A,C14A,C15A,C16A,C17A,C18A,C19A,C20A,
 C21A,C22A,C23A,C24A), C25A(C26A,C27A,C28A,C29A,C30A,C31A,C32A,C33A,C34A,F1,F2,
 F3,F4,F5,F6,F13,F14,F15,F16,F17,F18,F19,F20,F21,C35,C36,C37,C38,C39,C40,C41,
 C42,C43,C44,C45,C46,C47,C48,C50,C51,C52,C53,C54,C55,C56,C57,C58,C59,C60,C61,
 C62,C63,C64,C65,C66,B1,F7,F8,F9,F10,F11,F12,F22,F23,F24,C49,F7A,F8A,F9A,F10A,
 F11A,F12A,F22A,F23A,F24A,C49A)
6.b Secondary CH2 refined with riding coordinates:
 C13(H13A,H13B), C15(H15A,H15B), C13A(H13C,H13D), C15A(H15C,H15D)
6.c Aromatic/amide H refined with riding coordinates:
 C2(H2), C4(H4), C5(H5), C7(H7), C8(H8), C19(H19), C20(H20), C21(H21),
 C2A(H2A), C4A(H4A), C5A(H5A), C7A(H7A), C8A(H8A), C19A(H19A), C20A(H20A),
 C21A(H21A), C36(H36), C38(H38), C40(H40), C44(H44), C46(H46), C48(H48),
 C52(H52), C54(H54), C56(H56), C60(H60), C62(H62), C64(H64)
6.d Idealised Me refined as rotating group:
 C10(H10A,H10B,H10C), C11(H11A,H11B,H11C), C12(H12A,H12B,H12C), C14(H14A,H14B,
 H14C), C16(H16A,H16B,H16C), C23(H23A,H23B,H23C), C24(H24A,H24B,H24C), C30(H30A,
 H30B,H30C), C31(H31A,H31B,H31C), C32(H32A,H32B,H32C), C33(H33A,H33B,H33C),
 C34(H34A,H34B,H34C), C10A(H10D,H10E,H10F), C11A(H11D,H11E,H11F), C12A(H12D,
 H12E,H12F), C14A(H14D,H14E,H14F), C16A(H16D,H16E,H16F), C23A(H23D,H23E,H23F),
 C24A(H24D,H24E,H24F), C30A(H30D,H30E,H30F), C31A(H31D,H31E,H31F), C32A(H32D,
 H32E,H32F), C33A(H33D,H33E,H33F), C34A(H34D,H34E,H34F)
;
_shelx_shelxl_version_number 2014/7
_olex2_submission_special_instructions 'No special instructions were received'

loop_
_space_group_symop_operation_xyz
'x, y, z'
'-x+1/2, y+1/2, -z+1/2'
'-x, -y, -z'
'x-1/2, -y-1/2, z-1/2'

loop_
_atom_site_label
_atom_site_type_symbol
_atom_site_fract_x
_atom_site_fract_y
_atom_site_fract_z
_atom_site_U_iso_or_equiv
_atom_site_adp_type
_atom_site_occupancy
_atom_site_site_symmetry_order
_atom_site_calc_flag
_atom_site_refinement_flags_posn
_atom_site_refinement_flags_adp
_atom_site_refinement_flags_occupancy
_atom_site_disorder_assembly
_atom_site_disorder_group
O2 O 0.9583(3) 0.0846(2) 0.0444(2) 0.0327(10) Uani 1 1 d D U . . .
Ir1 Ir 0.96847(5) 0.18374(4) 0.22968(4) 0.0301(2) Uani 0.638(3) 1 d . U P A 1
P1 P 1.01104(18) 0.13154(16) 0.09347(16) 0.0225(7) Uani 0.638(3) 1 d . U P A 1
O1 O 0.9891(4) 0.2065(3) 0.0851(4) 0.0309(16) Uani 0.638(3) 1 d . U P A 1
O3 O 1.0934(4) 0.1232(3) 0.0723(3) 0.0208(13) Uani 0.638(3) 1 d . U P A 1
N1 N 1.0037(5) 0.1118(4) 0.1707(4) 0.0280(17) Uani 0.638(3) 1 d . U P A 1
C1 C 0.9682(5) 0.2382(5) 0.1451(5) 0.0241(18) Uani 0.638(3) 1 d . U P A 1
C2 C 0.9450(6) 0.3020(5) 0.1323(6) 0.033(2) Uani 0.638(3) 1 d . U P A 1
H2 H 0.9343 0.3251 0.1703 0.040 Uiso 0.638(3) 1 calc R . P A 1
C3 C 0.9343(6) 0.3398(5) 0.0677(6) 0.031(2) Uani 0.638(3) 1 d . U P A 1
C4 C 0.8785(6) 0.3909(5) 0.0617(6) 0.029(2) Uani 0.638(3) 1 d . U P A 1
H4 H 0.8514 0.3992 0.0978 0.035 Uiso 0.638(3) 1 calc R . P A 1
C5 C 0.8634(6) 0.4290(5) 0.0025(5) 0.029(2) Uani 0.638(3) 1 d . U P A 1
H5 H 0.8264 0.4627 0.0000 0.035 Uiso 0.638(3) 1 calc R . P A 1
C6 C 0.9014(7) 0.4187(6) -0.0527(6) 0.037(2) Uani 0.638(3) 1 d . U P A 1
C7 C 0.9572(8) 0.3691(7) -0.0448(7) 0.054(4) Uani 0.638(3) 1 d . U P A 1
H7 H 0.9846 0.3615 -0.0808 0.065 Uiso 0.638(3) 1 calc R . P A 1
C8 C 0.9749(8) 0.3305(7) 0.0128(7) 0.051(4) Uani 0.638(3) 1 d . U P A 1
H8 H 1.0137 0.2983 0.0153 0.062 Uiso 0.638(3) 1 calc R . P A 1
C9 C 0.8880(8) 0.4582(6) -0.1176(6) 0.046(3) Uani 0.638(3) 1 d . U P A 1
C10 C 0.8184(9) 0.5027(7) -0.1227(8) 0.061(4) Uani 0.638(3) 1 d . U P A 1
H10A H 0.7726 0.4776 -0.1173 0.092 Uiso 0.638(3) 1 calc GR . P A 1
H10B H 0.8096 0.5238 -0.1669 0.092 Uiso 0.638(3) 1 calc GR . P A 1
H10C H 0.8282 0.5354 -0.0872 0.092 Uiso 0.638(3) 1 calc GR . P A 1
C11 C 0.9588(10) 0.4936(9) -0.1282(9) 0.070(4) Uani 0.638(3) 1 d . U P A 1
H11A H 0.9710 0.5270 -0.0937 0.105 Uiso 0.638(3) 1 calc GR . P A 1
H11B H 0.9498 0.5137 -0.1729 0.105 Uiso 0.638(3) 1 calc GR . P A 1
H11C H 1.0023 0.4635 -0.1251 0.105 Uiso 0.638(3) 1 calc GR . P A 1
C12 C 0.8708(10) 0.4085(7) -0.1788(7) 0.065(4) Uani 0.638(3) 1 d . U P A 1
H12A H 0.9179 0.3845 -0.1824 0.097 Uiso 0.638(3) 1 calc GR . P A 1
H12B H 0.8535 0.4322 -0.2208 0.097 Uiso 0.638(3) 1 calc GR . P A 1
H12C H 0.8302 0.3785 -0.1709 0.097 Uiso 0.638(3) 1 calc GR . P A 1
C13 C 0.9607(7) 0.0929(6) -0.0297(5) 0.0457(19) Uani 0.638(3) 1 d D U P A 1
H13A H 0.9601 0.1392 -0.0417 0.055 Uiso 0.638(3) 1 calc R . P A 1
H13B H 1.0080 0.0731 -0.0412 0.055 Uiso 0.638(3) 1 calc R . P A 1
C14 C 0.8897(6) 0.0597(5) -0.0665(5) 0.032(2) Uani 0.638(3) 1 d D U P A 1
H14A H 0.8852 0.0678 -0.1150 0.048 Uiso 0.638(3) 1 calc GR . P A 1
H14B H 0.8438 0.0765 -0.0506 0.048 Uiso 0.638(3) 1 calc GR . P A 1
H14C H 0.8939 0.0133 -0.0580 0.048 Uiso 0.638(3) 1 calc GR . P A 1
C15 C 1.1564(6) 0.1730(5) 0.0872(5) 0.028(2) Uani 0.638(3) 1 d D U P A 1
H15A H 1.1719 0.1788 0.1364 0.033 Uiso 0.638(3) 1 calc R . P A 1
H15B H 1.1386 0.2149 0.0668 0.033 Uiso 0.638(3) 1 calc R . P A 1
C16 C 1.2253(8) 0.1467(7) 0.0556(8) 0.044(3) Uani 0.638(3) 1 d D U P A 1
H16A H 1.2079 0.1380 0.0076 0.066 Uiso 0.638(3) 1 calc GR . P A 1
H16B H 1.2447 0.1069 0.0786 0.066 Uiso 0.638(3) 1 calc GR . P A 1
H16C H 1.2668 0.1789 0.0608 0.066 Uiso 0.638(3) 1 calc GR . P A 1
C17 C 1.0166(5) 0.0445(5) 0.1958(4) 0.0199(17) Uani 0.638(3) 1 d . U P A 1
C18 C 1.0904(6) 0.0288(5) 0.2317(5) 0.0279(19) Uani 0.638(3) 1 d . U P A 1
C19 C 1.1018(6) -0.0360(6) 0.2598(6) 0.035(2) Uani 0.638(3) 1 d . U P A 1
H19 H 1.1514 -0.0483 0.2829 0.042 Uiso 0.638(3) 1 calc R . P A 1
C20 C 1.0415(7) -0.0798(6) 0.2533(6) 0.037(2) Uani 0.638(3) 1 d . U P A 1
H20 H 1.0497 -0.1212 0.2730 0.045 Uiso 0.638(3) 1 calc R . P A 1
C21 C 0.9667(6) -0.0630(5) 0.2170(5) 0.031(2) Uani 0.638(3) 1 d . U P A 1
H21 H 0.9259 -0.0936 0.2124 0.038 Uiso 0.638(3) 1 calc R . P A 1
C22 C 0.9530(6) -0.0011(5) 0.1879(5) 0.0227(19) Uani 0.638(3) 1 d . U P A 1
C23 C 1.1588(6) 0.0744(6) 0.2399(5) 0.039(2) Uani 0.638(3) 1 d . U P A 1
H23A H 1.1806 0.0750 0.1982 0.059 Uiso 0.638(3) 1 calc GR . P A 1
H23B H 1.1983 0.0597 0.2772 0.059 Uiso 0.638(3) 1 calc GR . P A 1
H23C H 1.1418 0.1178 0.2495 0.059 Uiso 0.638(3) 1 calc GR . P A 1
C24 C 0.8714(6) 0.0165(5) 0.1506(5) 0.029(2) Uani 0.638(3) 1 d . U P A 1
H24A H 0.8606 0.0618 0.1590 0.044 Uiso 0.638(3) 1 calc GR . P A 1
H24B H 0.8330 -0.0108 0.1670 0.044 Uiso 0.638(3) 1 calc GR . P A 1
H24C H 0.8687 0.0097 0.1021 0.044 Uiso 0.638(3) 1 calc GR . P A 1
C25 C 0.98531(17) 0.24326(13) 0.32392(12) 0.048(3) Uani 0.638(3) 1 d . U P A 1
C26 C 1.00132(14) 0.17625(12) 0.34129(10) 0.063(3) Uani 0.638(3) 1 d G U P A 1
C27 C 0.93087(13) 0.13982(12) 0.32023(12) 0.058(3) Uani 0.638(3) 1 d G U P A 1
C28 C 0.87133(15) 0.18430(14) 0.28983(14) 0.059(3) Uani 0.638(3) 1 d G U P A 1
C29 C 0.90495(18) 0.24823(14) 0.29211(14) 0.046(2) Uani 0.638(3) 1 d G U P A 1
C30 C 1.0435(2) 0.29932(16) 0.33698(16) 0.062(4) Uani 0.638(3) 1 d G U P A 1
H30A H 1.0934 0.2856 0.3261 0.094 Uiso 0.638(3) 1 calc GR . P A 1
H30B H 1.0501 0.3119 0.3845 0.094 Uiso 0.638(3) 1 calc GR . P A 1
H30C H 1.0240 0.3361 0.3086 0.094 Uiso 0.638(3) 1 calc GR . P A 1
C31 C 1.07953(17) 0.14860(15) 0.37602(13) 0.094(5) Uani 0.638(3) 1 d G U P A 1
H31A H 1.0804 0.1020 0.3684 0.140 Uiso 0.638(3) 1 calc GR . P A 1
H31B H 1.0864 0.1572 0.4245 0.140 Uiso 0.638(3) 1 calc GR . P A 1
H31C H 1.1215 0.1690 0.3572 0.140 Uiso 0.638(3) 1 calc GR . P A 1
C32 C 0.92104(17) 0.06666(14) 0.32865(15) 0.104(6) Uani 0.638(3) 1 d G U P A 1
H32A H 0.9027 0.0471 0.2845 0.156 Uiso 0.638(3) 1 calc GR . P A 1
H32B H 0.8833 0.0587 0.3584 0.156 Uiso 0.638(3) 1 calc GR . P A 1
H32C H 0.9709 0.0476 0.3484 0.156 Uiso 0.638(3) 1 calc GR . P A 1
C33 C 0.78702(18) 0.1667(2) 0.2603(2) 0.084(4) Uani 0.638(3) 1 d G U P A 1
H33A H 0.7721 0.1878 0.2165 0.125 Uiso 0.638(3) 1 calc GR . P A 1
H33B H 0.7529 0.1812 0.2911 0.125 Uiso 0.638(3) 1 calc GR . P A 1
H33C H 0.7825 0.1199 0.2546 0.125 Uiso 0.638(3) 1 calc GR . P A 1
C34 C 0.8627(2) 0.31051(17) 0.26542(19) 0.075(4) Uani 0.638(3) 1 d G U P A 1
H34A H 0.9007 0.3428 0.2569 0.112 Uiso 0.638(3) 1 calc GR . P A 1
H34B H 0.8334 0.3271 0.2990 0.112 Uiso 0.638(3) 1 calc GR . P A 1
H34C H 0.8273 0.3012 0.2234 0.112 Uiso 0.638(3) 1 calc GR . P A 1
Ir1A Ir 0.99359(8) 0.15848(9) 0.25178(7) 0.0293(4) Uani 0.362(3) 1 d G U P A 2
P1A P 1.01840(19) 0.10930(15) 0.11027(13) 0.0278(15) Uani 0.362(3) 1 d G U P A 2
O1A O 1.01514(18) 0.18529(14) 0.10929(13) 0.038(3) Uani 0.362(3) 1 d G U P A 2
O3A O 1.1008(2) 0.0880(2) 0.09426(18) 0.040(3) Uani 0.362(3) 1 d G U P A 2
N1A N 0.99906(14) 0.08624(12) 0.18195(10) 0.020(3) Uani 0.362(3) 1 d G U P A 2
C1A C 0.99562(13) 0.21645(11) 0.17389(11) 0.035(4) Uani 0.362(3) 1 d G U P A 2
C2A C 0.9685(2) 0.27865(14) 0.15485(15) 0.033(4) Uani 0.362(3) 1 d G U P A 2
H2A H 0.9549 0.3015 0.1920 0.040 Uiso 0.362(3) 1 calc R . P A 2
C3A C 0.9555(3) 0.31734(18) 0.0944(2) 0.036(4) Uani 0.362(3) 1 d G U P A 2
C4A C 0.8993(3) 0.3652(2) 0.0852(2) 0.031(4) Uani 0.362(3) 1 d G U P A 2
H4A H 0.8737 0.3742 0.1221 0.038 Uiso 0.362(3) 1 calc R . P A 2
C5A C 0.8773(4) 0.4012(3) 0.0266(3) 0.031(4) Uani 0.362(3) 1 d G U P A 2
H5A H 0.8350 0.4301 0.0235 0.037 Uiso 0.362(3) 1 calc R . P A 2
C6A C 0.9185(4) 0.3946(3) -0.0296(3) 0.036(4) Uani 0.362(3) 1 d G U P A 2
C7A C 0.9798(4) 0.3495(3) -0.0196(3) 0.046(6) Uani 0.362(3) 1 d G U P A 2
H7A H 1.0102 0.3447 -0.0541 0.055 Uiso 0.362(3) 1 calc R . P A 2
C8A C 0.9985(3) 0.3106(2) 0.0401(2) 0.046(5) Uani 0.362(3) 1 d G U P A 2
H8A H 1.0395 0.2803 0.0436 0.055 Uiso 0.362(3) 1 calc R . P A 2
C9A C 0.8984(5) 0.4326(3) -0.0938(4) 0.046(4) Uani 0.362(3) 1 d G U P A 2
C10A C 0.8264(5) 0.4746(4) -0.0996(4) 0.060(6) Uani 0.362(3) 1 d G U P A 2
H10D H 0.7892 0.4546 -0.0747 0.090 Uiso 0.362(3) 1 calc GR . P A 2
H10E H 0.8029 0.4790 -0.1472 0.090 Uiso 0.362(3) 1 calc GR . P A 2
H10F H 0.8406 0.5173 -0.0807 0.090 Uiso 0.362(3) 1 calc GR . P A 2
C11A C 0.8893(5) 0.3838(4) -0.1545(4) 0.070(7) Uani 0.362(3) 1 d G U P A 2
H11D H 0.9293 0.3505 -0.1454 0.105 Uiso 0.362(3) 1 calc GR . P A 2
H11E H 0.8947 0.4069 -0.1959 0.105 Uiso 0.362(3) 1 calc GR . P A 2
H11F H 0.8381 0.3636 -0.1600 0.105 Uiso 0.362(3) 1 calc GR . P A 2
C12A C 0.9718(6) 0.4822(4) -0.1011(4) 0.055(6) Uani 0.362(3) 1 d G U P A 2
H12D H 0.9692 0.5204 -0.0730 0.083 Uiso 0.362(3) 1 calc GR . P A 2
H12E H 0.9683 0.4954 -0.1483 0.083 Uiso 0.362(3) 1 calc GR . P A 2
H12F H 1.0210 0.4599 -0.0864 0.083 Uiso 0.362(3) 1 calc GR . P A 2
C13A C 0.9628(3) 0.0842(2) -0.0303(2) 0.0457(19) Uani 0.362(3) 1 d DG U P A 2
H13C H 0.9486 0.0406 -0.0481 0.055 Uiso 0.362(3) 1 calc R . P A 2
H13D H 1.0173 0.0917 -0.0351 0.055 Uiso 0.362(3) 1 calc R . P A 2
C14A C 0.9108(4) 0.1347(3) -0.0764(2) 0.056(6) Uani 0.362(3) 1 d DG U P A 2
H14D H 0.9175 0.1291 -0.1233 0.083 Uiso 0.362(3) 1 calc GR . P A 2
H14E H 0.9262 0.1785 -0.0615 0.083 Uiso 0.362(3) 1 calc GR . P A 2
H14F H 0.8564 0.1279 -0.0728 0.083 Uiso 0.362(3) 1 calc GR . P A 2
C15A C 1.1735(2) 0.1179(2) 0.1279(2) 0.055(5) Uani 0.362(3) 1 d DG U P A 2
H15C H 1.2100 0.0846 0.1492 0.065 Uiso 0.362(3) 1 calc R . P A 2
H15D H 1.1633 0.1485 0.1631 0.065 Uiso 0.362(3) 1 calc R . P A 2
C16A C 1.2080(3) 0.1542(3) 0.0718(3) 0.046(7) Uani 0.362(3) 1 d DG U P A 2
H16D H 1.2243 0.1229 0.0406 0.069 Uiso 0.362(3) 1 calc GR . P A 2
H16E H 1.2527 0.1798 0.0925 0.069 Uiso 0.362(3) 1 calc GR . P A 2
H16F H 1.1687 0.1828 0.0470 0.069 Uiso 0.362(3) 1 calc GR . P A 2
C17A C 0.9757(2) 0.01896(14) 0.19371(14) 0.029(4) Uani 0.362(3) 1 d G U P A 2
C18A C 1.0327(2) -0.02718(17) 0.22784(17) 0.043(4) Uani 0.362(3) 1 d G U P A 2
C19A C 1.0063(3) -0.0860(2) 0.2418(2) 0.042(5) Uani 0.362(3) 1 d G U P A 2
H19A H 1.0435 -0.1167 0.2617 0.050 Uiso 0.362(3) 1 calc R . P A 2
C20A C 0.9255(3) -0.1061(2) 0.2290(2) 0.042(4) Uani 0.362(3) 1 d G U P A 2
H20A H 0.9111 -0.1484 0.2399 0.050 Uiso 0.362(3) 1 calc R . P A 2
C21A C 0.8692(3) -0.0610(2) 0.1999(2) 0.044(4) Uani 0.362(3) 1 d G U P A 2
H21A H 0.8159 -0.0717 0.1920 0.053 Uiso 0.362(3) 1 calc R . P A 2
C22A C 0.8953(2) 0.00285(17) 0.18208(18) 0.035(4) Uani 0.362(3) 1 d G U P A 2
C23A C 1.1146(2) -0.00892(19) 0.23855(18) 0.041(5) Uani 0.362(3) 1 d G U P A 2
H23D H 1.1363 -0.0189 0.1980 0.062 Uiso 0.362(3) 1 calc GR . P A 2
H23E H 1.1427 -0.0330 0.2769 0.062 Uiso 0.362(3) 1 calc GR . P A 2
H23F H 1.1195 0.0374 0.2479 0.062 Uiso 0.362(3) 1 calc GR . P A 2
C24A C 0.8329(2) 0.04908(19) 0.14980(19) 0.049(5) Uani 0.362(3) 1 d G U P A 2
H24D H 0.8377 0.0898 0.1747 0.073 Uiso 0.362(3) 1 calc GR . P A 2
H24E H 0.7819 0.0302 0.1508 0.073 Uiso 0.362(3) 1 calc GR . P A 2
H24F H 0.8387 0.0571 0.1030 0.073 Uiso 0.362(3) 1 calc GR . P A 2
C25A C 0.99936(16) 0.22970(14) 0.33325(11) 0.041(3) Uani 0.362(3) 1 d . U P A 2
C26A C 1.05151(17) 0.17702(14) 0.35532(11) 0.038(3) Uani 0.362(3) 1 d G U P A 2
C27A C 1.00592(17) 0.11907(15) 0.35610(12) 0.036(3) Uani 0.362(3) 1 d G U P A 2
C28A C 0.92551(17) 0.13595(14) 0.33449(12) 0.036(3) Uani 0.362(3) 1 d G U P A 2
C29A C 0.92148(16) 0.20428(14) 0.32038(11) 0.036(3) Uani 0.362(3) 1 d G U P A 2
C30A C 1.02260(16) 0.30031(14) 0.32493(10) 0.063(6) Uani 0.362(3) 1 d G U P A 2
H30D H 1.0625 0.3023 0.2963 0.094 Uiso 0.362(3) 1 calc GR . P A 2
H30E H 1.0429 0.3187 0.3692 0.094 Uiso 0.362(3) 1 calc GR . P A 2
H30F H 0.9772 0.3250 0.3039 0.094 Uiso 0.362(3) 1 calc GR . P A 2
C31A C 1.14003(17) 0.18179(15) 0.37462(11) 0.050(5) Uani 0.362(3) 1 d G U P A 2
H31D H 1.1638 0.1427 0.3601 0.075 Uiso 0.362(3) 1 calc GR . P A 2
H31E H 1.1542 0.1864 0.4236 0.075 Uiso 0.362(3) 1 calc GR . P A 2
H31F H 1.1584 0.2193 0.3525 0.075 Uiso 0.362(3) 1 calc GR . P A 2
C32A C 1.03735(18) 0.05144(15) 0.37632(12) 0.045(4) Uani 0.362(3) 1 d G U P A 2
H32D H 1.0078 0.0193 0.3470 0.067 Uiso 0.362(3) 1 calc GR . P A 2
H32E H 1.0324 0.0429 0.4232 0.067 Uiso 0.362(3) 1 calc GR . P A 2
H32F H 1.0919 0.0490 0.3716 0.067 Uiso 0.362(3) 1 calc GR . P A 2
C33A C 0.85656(17) 0.08931(15) 0.32772(12) 0.049(5) Uani 0.362(3) 1 d G U P A 2
H33D H 0.8185 0.1010 0.2881 0.074 Uiso 0.362(3) 1 calc GR . P A 2
H33E H 0.8326 0.0920 0.3682 0.074 Uiso 0.362(3) 1 calc GR . P A 2
H33F H 0.8746 0.0452 0.3225 0.074 Uiso 0.362(3) 1 calc GR . P A 2
C34A C 0.84739(16) 0.24315(14) 0.29594(11) 0.045(4) Uani 0.362(3) 1 d G U P A 2
H34D H 0.8603 0.2889 0.2937 0.068 Uiso 0.362(3) 1 calc GR . P A 2
H34E H 0.8111 0.2372 0.3274 0.068 Uiso 0.362(3) 1 calc GR . P A 2
H34F H 0.8235 0.2281 0.2511 0.068 Uiso 0.362(3) 1 calc GR . P A 2
F1 F 1.17309(7) 0.20494(7) -0.12578(6) 0.093(2) Uani 1 1 d G U . . .
F2 F 1.14325(8) 0.27207(7) -0.05021(6) 0.0791(16) Uani 1 1 d G U . . .
F3 F 1.05618(8) 0.21164(6) -0.10657(6) 0.0673(14) Uani 1 1 d G U . . .
F4 F 1.10053(8) 0.52047(6) -0.21552(6) 0.0675(14) Uani 1 1 d G U . . .
F5 F 1.20859(7) 0.48516(6) -0.24013(6) 0.0434(10) Uani 1 1 d G U . . .
F6 F 1.19123(8) 0.48554(7) -0.13489(6) 0.0582(13) Uani 1 1 d G U . . .
F13 F 1.07672(8) 0.07091(6) -0.42132(7) 0.111(2) Uani 1 1 d G U . . .
F14 F 1.18267(8) 0.08378(6) -0.34959(7) 0.108(2) Uani 1 1 d G U . . .
F15 F 1.18661(9) 0.07616(6) -0.45581(8) 0.0552(12) Uani 1 1 d G U . . .
F16 F 1.31523(7) 0.30638(7) -0.44455(7) 0.107(2) Uani 1 1 d G U . . .
F17 F 1.24486(8) 0.30525(7) -0.53972(7) 0.110(2) Uani 1 1 d G U . . .
F18 F 1.23327(7) 0.38320(6) -0.47057(6) 0.0766(16) Uani 1 1 d G U . . .
F19 F 0.81381(8) 0.16186(7) -0.53949(6) 0.0631(13) Uani 1 1 d G U . . .
F20 F 0.73261(8) 0.11068(7) -0.48929(7) 0.0785(17) Uani 1 1 d G U . . .
F21 F 0.85206(8) 0.07906(6) -0.47593(7) 0.115(3) Uani 1 1 d G U . . .
C35 C 1.04069(5) 0.32769(4) -0.28393(4) 0.0317(13) Uani 1 1 d G U . . .
C36 C 1.05581(5) 0.28331(5) -0.23014(4) 0.0371(15) Uani 1 1 d G U . . .
H36 H 1.0345 0.2413 -0.2364 0.044 Uiso 1 1 calc R . . . .
C37 C 1.10143(6) 0.29897(6) -0.16727(5) 0.0433(16) Uani 1 1 d G U . . .
C38 C 1.13419(7) 0.36145(6) -0.15540(5) 0.0435(16) Uani 1 1 d G U . . .
H38 H 1.1644 0.3723 -0.1132 0.052 Uiso 1 1 calc R . . . .
C39 C 1.12048(6) 0.40698(5) -0.20825(5) 0.0373(14) Uani 1 1 d G U . . .
C40 C 1.07567(5) 0.39024(5) -0.27206(5) 0.0331(14) Uani 1 1 d G U . . .
H40 H 1.0689 0.4211 -0.3074 0.040 Uiso 1 1 calc R . . . .
C41 C 1.11860(7) 0.24769(6) -0.11319(5) 0.0552(18) Uani 1 1 d G U . . .
C42 C 1.15531(7) 0.47382(6) -0.19925(6) 0.0408(15) Uani 1 1 d G U . . .
C43 C 0.95276(5) 0.37299(4) -0.40188(4) 0.0240(12) Uani 1 1 d G U . . .
C44 C 0.91853(6) 0.42225(5) -0.36582(5) 0.0325(14) Uani 1 1 d G U . . .
H44 H 0.9219 0.4180 -0.3185 0.039 Uiso 1 1 calc R . . . .
C45 C 0.88078(7) 0.47573(5) -0.39754(6) 0.0364(14) Uani 1 1 d G U . . .
C46 C 0.87488(7) 0.48395(6) -0.46810(6) 0.0373(15) Uani 1 1 d G U . . .
H46 H 0.8508 0.5212 -0.4896 0.045 Uiso 1 1 calc R . . . .
C47 C 0.90497(7) 0.43649(5) -0.50562(6) 0.0292(13) Uani 1 1 d G U . . .
C48 C 0.94494(6) 0.38235(5) -0.47245(5) 0.0252(12) Uani 1 1 d G U . . .
H48 H 0.9670 0.3516 -0.4985 0.030 Uiso 1 1 calc R . . . .
C50 C 0.89615(8) 0.44342(6) -0.58177(6) 0.0381(14) Uani 1 1 d G U . . .
C51 C 1.06218(5) 0.27286(4) -0.39641(4) 0.0270(12) Uani 1 1 d G U . . .
C52 C 1.11885(5) 0.30964(5) -0.42356(5) 0.0287(13) Uani 1 1 d G U . . .
H52 H 1.1132 0.3550 -0.4272 0.034 Uiso 1 1 calc R . . . .
C53 C 1.18331(6) 0.27982(5) -0.44523(6) 0.0345(14) Uani 1 1 d G U . . .
C54 C 1.19312(7) 0.21226(6) -0.44222(6) 0.0395(16) Uani 1 1 d G U . . .
H54 H 1.2358 0.1925 -0.4573 0.047 Uiso 1 1 calc R . . . .
C55 C 1.13779(6) 0.17495(5) -0.41615(6) 0.0355(15) Uani 1 1 d G U . . .
C56 C 1.07445(6) 0.20500(5) -0.39304(5) 0.0306(13) Uani 1 1 d G U . . .
H56 H 1.0389 0.1788 -0.3746 0.037 Uiso 1 1 calc R . . . .
C57 C 1.24352(7) 0.31906(6) -0.47300(6) 0.0552(19) Uani 1 1 d G U . . .
C58 C 1.14625(8) 0.10183(6) -0.41078(7) 0.0541(19) Uani 1 1 d G U . . .
C59 C 0.91877(5) 0.25800(4) -0.35941(4) 0.0247(12) Uani 1 1 d G U . . .
C60 C 0.89194(6) 0.21797(5) -0.41612(5) 0.0276(13) Uani 1 1 d G U . . .
H60 H 0.9186 0.2195 -0.4533 0.033 Uiso 1 1 calc R . . . .
C61 C 0.82799(7) 0.17627(6) -0.42001(6) 0.0336(13) Uani 1 1 d G U . . .
C62 C 0.78612(7) 0.17331(6) -0.36515(6) 0.0380(15) Uani 1 1 d G U . . .
H62 H 0.7427 0.1457 -0.3670 0.046 Uiso 1 1 calc R . . . .
C63 C 0.81071(6) 0.21252(6) -0.30792(6) 0.0362(14) Uani 1 1 d G U . . .
C64 C 0.87548(5) 0.25401(5) -0.30519(5) 0.0298(13) Uani 1 1 d G U . . .
H64 H 0.8906 0.2799 -0.2663 0.036 Uiso 1 1 calc R . . . .
C65 C 0.80650(8) 0.13182(6) -0.48030(7) 0.0525(18) Uani 1 1 d G U . . .
C66 C 0.76674(7) 0.21054(7) -0.24887(7) 0.0472(16) Uani 1 1 d G U . . .
B1 B 0.99298(5) 0.30852(4) -0.36078(4) 0.0277(14) Uani 1 1 d G U . . .
F7 F 0.90526(8) 0.54114(6) -0.29473(7) 0.0453(16) Uani 0.697(5) 1 d DG U P B 1
F8 F 0.78646(8) 0.50694(6) -0.33190(7) 0.069(2) Uani 0.697(5) 1 d DG U P B 1
F9 F 0.83718(9) 0.58439(6) -0.38592(8) 0.0544(14) Uani 0.697(5) 1 d DG U P B 1
F10 F 0.89116(9) 0.50858(7) -0.59942(7) 0.066(2) Uani 0.697(5) 1 d G U P B 1
F11 F 0.83151(8) 0.41794(7) -0.61137(7) 0.068(2) Uani 0.697(5) 1 d G U P B 1
F12 F 0.95735(8) 0.42111(6) -0.60761(6) 0.0513(19) Uani 0.697(5) 1 d G U P B 1
F22 F 0.80536(7) 0.23865(7) -0.19012(6) 0.068(4) Uani 0.412(10) 1 d G U P C 1
F23 F 0.69879(7) 0.24222(7) -0.26257(7) 0.070(4) Uani 0.412(10) 1 d G U P C 1
F24 F 0.75121(8) 0.15313(7) -0.22895(7) 0.064(4) Uani 0.412(10) 1 d G U P C 1
C49 C 0.85334(8) 0.52826(6) -0.35021(7) 0.040(2) Uani 0.697(5) 1 d DG U P B 1
F7A F 0.81663(8) 0.50699(6) -0.30653(7) 0.072(5) Uani 0.303(5) 1 d DG U P B 2
F8A F 0.75096(8) 0.53595(7) -0.40252(8) 0.056(4) Uani 0.303(5) 1 d DG U P B 2
F9A F 0.85625(9) 0.58297(6) -0.36564(8) 0.0544(14) Uani 0.303(5) 1 d DG U P B 2
F10A F 0.84599(9) 0.48621(7) -0.61440(7) 0.045(3) Uani 0.303(5) 1 d G U P B 2
F11A F 0.86441(8) 0.38197(7) -0.61744(6) 0.032(3) Uani 0.303(5) 1 d G U P B 2
F12A F 0.96104(8) 0.44996(7) -0.60629(6) 0.039(3) Uani 0.303(5) 1 d G U P B 2
F22A F 0.81492(7) 0.19874(7) -0.18977(6) 0.074(3) Uani 0.588(10) 1 d G U P C 2
F23A F 0.73282(7) 0.26695(7) -0.23928(7) 0.067(3) Uani 0.588(10) 1 d G U P C 2
F24A F 0.71196(8) 0.16268(8) -0.25502(7) 0.091(4) Uani 0.588(10) 1 d G U P C 2
C49A C 0.82425(8) 0.52360(6) -0.37031(7) 0.051(4) Uani 0.303(5) 1 d DG U P B 2

loop_
_atom_site_aniso_label
_atom_site_aniso_U_11
_atom_site_aniso_U_22
_atom_site_aniso_U_33
_atom_site_aniso_U_23
_atom_site_aniso_U_13
_atom_site_aniso_U_12
O2 0.031(2) 0.037(2) 0.030(2) -0.0072(17) 0.0050(17) -0.0017(18)
Ir1 0.0404(3) 0.0227(3) 0.0313(3) -0.0061(3) 0.0179(3) -0.0035(3)
P1 0.0227(13) 0.0237(16) 0.0225(14) 0.0004(13) 0.0078(11) 0.0021(11)
O1 0.034(4) 0.029(3) 0.033(4) 0.000(3) 0.016(3) 0.012(3)
O3 0.022(3) 0.018(3) 0.023(3) 0.002(2) 0.006(2) 0.004(2)
N1 0.031(4) 0.025(3) 0.031(3) 0.005(3) 0.013(3) -0.001(3)
C1 0.021(4) 0.023(4) 0.030(4) -0.006(3) 0.012(3) -0.003(3)
C2 0.035(5) 0.028(4) 0.041(5) -0.002(3) 0.019(4) 0.005(4)
C3 0.030(5) 0.026(4) 0.041(5) -0.002(3) 0.015(4) 0.002(4)
C4 0.027(5) 0.028(5) 0.034(5) -0.007(4) 0.011(4) 0.004(4)
C5 0.028(5) 0.027(5) 0.035(5) -0.003(4) 0.010(4) 0.001(4)
C6 0.042(5) 0.034(5) 0.039(5) -0.005(4) 0.018(4) 0.002(4)
C7 0.067(8) 0.056(7) 0.049(6) 0.014(5) 0.038(6) 0.028(6)
C8 0.061(7) 0.050(7) 0.052(6) 0.011(5) 0.034(5) 0.022(6)
C9 0.051(6) 0.052(6) 0.038(5) 0.005(4) 0.022(4) 0.009(5)
C10 0.071(7) 0.060(8) 0.056(8) 0.013(6) 0.023(6) 0.020(6)
C11 0.064(7) 0.069(8) 0.082(11) 0.018(8) 0.026(7) 0.005(6)
C12 0.088(10) 0.057(7) 0.052(7) -0.001(6) 0.022(6) 0.010(7)
C13 0.052(4) 0.055(5) 0.030(3) 0.002(3) 0.008(3) -0.010(4)
C14 0.037(5) 0.037(6) 0.020(4) -0.008(4) 0.003(4) 0.007(4)
C15 0.027(4) 0.032(5) 0.026(5) -0.005(4) 0.010(4) -0.008(4)
C16 0.034(5) 0.044(7) 0.059(8) 0.004(6) 0.022(6) 0.002(5)
C17 0.021(3) 0.020(4) 0.021(4) -0.001(3) 0.010(3) -0.002(3)
C18 0.028(4) 0.037(4) 0.020(4) 0.001(3) 0.008(3) 0.005(3)
C19 0.027(4) 0.046(5) 0.032(6) 0.012(4) 0.006(4) 0.008(3)
C20 0.036(5) 0.042(5) 0.034(6) 0.003(4) 0.012(4) 0.007(4)
C21 0.029(4) 0.024(4) 0.042(5) 0.000(4) 0.011(4) -0.005(3)
C22 0.021(4) 0.024(4) 0.025(5) -0.005(3) 0.008(3) -0.004(3)
C23 0.026(5) 0.059(6) 0.031(6) 0.008(5) -0.002(4) -0.006(4)
C24 0.021(4) 0.034(6) 0.033(6) -0.006(4) 0.003(4) -0.001(4)
C25 0.056(5) 0.053(5) 0.041(5) -0.021(4) 0.022(4) -0.007(4)
C26 0.085(6) 0.063(5) 0.044(5) -0.010(4) 0.017(4) 0.010(4)
C27 0.091(6) 0.062(5) 0.030(5) -0.019(4) 0.038(4) -0.006(4)
C28 0.072(5) 0.055(5) 0.060(6) -0.016(4) 0.036(4) -0.015(4)
C29 0.050(5) 0.051(5) 0.042(5) -0.019(4) 0.024(4) -0.005(3)
C30 0.069(7) 0.064(7) 0.055(8) -0.030(6) 0.013(7) -0.017(6)
C31 0.111(8) 0.109(12) 0.057(8) -0.024(8) 0.005(7) 0.044(8)
C32 0.178(16) 0.066(7) 0.079(11) -0.005(6) 0.054(11) -0.013(7)
C33 0.071(6) 0.087(10) 0.102(10) -0.039(8) 0.041(6) -0.021(6)
C34 0.083(9) 0.062(7) 0.084(10) -0.012(6) 0.025(7) 0.013(6)
Ir1A 0.0312(6) 0.0296(7) 0.0298(6) -0.0122(5) 0.0127(4) -0.0086(5)
P1A 0.031(3) 0.031(3) 0.023(3) -0.003(2) 0.008(2) -0.002(2)
O1A 0.061(9) 0.025(5) 0.034(6) -0.003(4) 0.026(6) -0.008(4)
O3A 0.034(5) 0.045(7) 0.044(7) -0.010(6) 0.014(4) 0.001(4)
N1A 0.022(6) 0.024(5) 0.015(4) -0.009(3) 0.005(4) -0.004(4)
C1A 0.043(10) 0.034(5) 0.032(5) -0.008(4) 0.018(5) -0.005(5)
C2A 0.032(9) 0.035(6) 0.036(7) -0.007(5) 0.015(6) -0.010(6)
C3A 0.042(9) 0.035(8) 0.035(7) -0.007(6) 0.019(6) -0.004(7)
C4A 0.033(8) 0.032(8) 0.033(7) -0.011(6) 0.015(6) -0.011(6)
C5A 0.029(8) 0.032(9) 0.034(7) -0.010(6) 0.014(6) -0.011(6)
C6A 0.033(8) 0.040(9) 0.038(7) -0.008(6) 0.017(6) -0.004(7)
C7A 0.049(10) 0.056(11) 0.039(9) 0.002(8) 0.027(7) 0.011(9)
C8A 0.052(10) 0.052(11) 0.040(8) 0.002(7) 0.027(7) 0.010(9)
C9A 0.054(9) 0.047(9) 0.039(8) -0.003(6) 0.016(6) 0.000(7)
C10A 0.066(10) 0.070(13) 0.046(12) -0.004(9) 0.012(8) 0.010(9)
C11A 0.083(15) 0.075(13) 0.055(10) -0.019(9) 0.019(9) 0.003(11)
C12A 0.065(11) 0.057(12) 0.046(14) -0.002(9) 0.016(9) -0.003(9)
C13A 0.052(4) 0.055(5) 0.030(3) 0.002(3) 0.008(3) -0.010(4)
C14A 0.065(12) 0.070(12) 0.031(8) 0.000(8) 0.006(8) 0.007(10)
C15A 0.044(7) 0.067(13) 0.052(10) -0.002(8) 0.005(6) -0.009(7)
C16A 0.044(13) 0.047(13) 0.046(12) -0.006(10) 0.007(10) -0.007(11)
C17A 0.048(7) 0.030(6) 0.011(7) -0.006(5) 0.008(5) -0.009(4)
C18A 0.049(7) 0.040(6) 0.039(10) 0.005(6) 0.010(6) -0.007(5)
C19A 0.049(8) 0.043(7) 0.033(11) 0.008(7) 0.007(7) -0.012(6)
C20A 0.051(8) 0.037(7) 0.038(10) -0.003(6) 0.010(6) -0.008(5)
C21A 0.050(8) 0.038(7) 0.043(10) 0.004(6) 0.007(7) -0.012(5)
C22A 0.049(7) 0.035(7) 0.021(9) -0.002(6) 0.007(6) -0.012(5)
C23A 0.047(7) 0.045(12) 0.033(11) 0.003(9) 0.011(6) -0.008(7)
C24A 0.049(9) 0.043(9) 0.053(12) 0.013(8) 0.008(8) -0.012(7)
C25A 0.041(5) 0.047(5) 0.040(6) -0.025(4) 0.024(4) -0.023(4)
C26A 0.038(5) 0.049(5) 0.033(5) -0.020(4) 0.021(4) -0.023(4)
C27A 0.039(5) 0.046(5) 0.028(5) -0.019(4) 0.020(4) -0.021(4)
C28A 0.038(5) 0.036(5) 0.040(6) -0.020(4) 0.024(4) -0.019(4)
C29A 0.038(5) 0.040(5) 0.036(6) -0.024(4) 0.026(4) -0.017(4)
C30A 0.083(12) 0.057(7) 0.053(12) -0.025(6) 0.023(10) -0.036(6)
C31A 0.045(6) 0.071(11) 0.038(9) -0.012(8) 0.015(5) -0.029(6)
C32A 0.054(9) 0.053(6) 0.031(8) -0.013(5) 0.019(7) -0.018(6)
C33A 0.049(7) 0.043(8) 0.063(11) -0.029(7) 0.033(7) -0.028(7)
C34A 0.040(6) 0.042(8) 0.063(10) -0.021(7) 0.033(6) -0.014(5)
F1 0.081(4) 0.139(5) 0.064(3) 0.055(3) 0.027(3) 0.052(3)
F2 0.080(4) 0.122(5) 0.031(2) 0.020(2) -0.002(2) -0.015(3)
F3 0.064(3) 0.086(4) 0.052(3) 0.028(3) 0.009(2) -0.005(3)
F4 0.048(3) 0.066(3) 0.083(3) -0.037(3) -0.006(2) 0.008(2)
F5 0.047(2) 0.046(2) 0.042(2) -0.0058(18) 0.0174(18) -0.0043(19)
F6 0.054(3) 0.086(3) 0.033(2) -0.022(2) 0.0046(19) -0.028(2)
F13 0.063(3) 0.039(3) 0.246(8) 0.021(4) 0.074(4) 0.011(2)
F14 0.188(6) 0.063(4) 0.078(4) 0.025(3) 0.038(4) 0.074(4)
F15 0.054(3) 0.040(2) 0.079(3) -0.008(2) 0.030(2) 0.000(2)
F16 0.035(2) 0.075(4) 0.213(7) 0.077(4) 0.027(3) 0.008(2)
F17 0.126(5) 0.108(5) 0.114(4) 0.016(4) 0.076(4) -0.031(4)
F18 0.049(3) 0.054(3) 0.138(5) 0.038(3) 0.046(3) 0.010(2)
F19 0.063(3) 0.083(3) 0.043(2) -0.013(2) 0.008(2) -0.028(3)
F20 0.083(3) 0.104(4) 0.039(3) 0.012(3) -0.016(2) -0.060(3)
F21 0.145(5) 0.069(4) 0.103(5) -0.049(3) -0.059(4) 0.030(3)
C35 0.025(3) 0.047(3) 0.024(3) -0.001(2) 0.006(2) -0.003(2)
C36 0.030(3) 0.054(4) 0.028(3) 0.007(3) 0.005(2) -0.006(3)
C37 0.030(3) 0.077(4) 0.022(3) 0.008(3) 0.002(2) -0.004(3)
C38 0.028(3) 0.081(4) 0.022(3) -0.003(3) 0.005(3) -0.008(3)
C39 0.027(3) 0.062(4) 0.024(3) -0.011(2) 0.006(2) -0.007(3)
C40 0.026(3) 0.049(3) 0.026(3) -0.004(2) 0.010(2) -0.005(3)
C41 0.041(4) 0.094(5) 0.029(3) 0.018(3) 0.001(3) -0.002(3)
C42 0.028(3) 0.065(4) 0.030(3) -0.014(3) 0.007(2) -0.003(3)
C43 0.021(3) 0.026(3) 0.025(3) -0.007(2) 0.003(2) -0.002(2)
C44 0.037(3) 0.033(3) 0.030(3) -0.004(2) 0.013(3) -0.002(2)
C45 0.045(4) 0.028(3) 0.040(3) -0.004(2) 0.020(3) 0.003(3)
C46 0.044(4) 0.027(3) 0.045(3) 0.003(2) 0.018(3) 0.004(3)
C47 0.028(3) 0.031(3) 0.030(3) 0.001(2) 0.008(2) 0.000(2)
C48 0.025(3) 0.026(3) 0.025(3) -0.006(2) 0.003(2) -0.001(2)
C50 0.040(3) 0.042(3) 0.033(3) 0.006(2) 0.005(2) 0.005(2)
C51 0.025(3) 0.032(3) 0.022(3) 0.003(2) -0.001(2) 0.003(2)
C52 0.024(3) 0.030(3) 0.031(3) 0.005(2) 0.000(2) 0.005(2)
C53 0.027(3) 0.039(3) 0.038(4) 0.014(3) 0.006(3) 0.007(2)
C54 0.030(3) 0.046(3) 0.044(4) 0.015(3) 0.011(3) 0.012(3)
C55 0.031(3) 0.035(3) 0.043(4) 0.011(2) 0.010(3) 0.013(2)
C56 0.027(3) 0.035(3) 0.029(3) 0.008(2) 0.004(2) 0.004(2)
C57 0.036(3) 0.047(4) 0.090(5) 0.034(3) 0.033(3) 0.018(3)
C58 0.055(4) 0.038(3) 0.079(5) 0.024(3) 0.042(3) 0.019(3)
C59 0.023(3) 0.025(3) 0.025(3) 0.003(2) 0.002(2) 0.003(2)
C60 0.026(3) 0.029(3) 0.027(3) 0.003(2) 0.000(2) 0.002(2)
C61 0.029(3) 0.027(3) 0.041(3) 0.005(2) -0.006(2) 0.000(2)
C62 0.025(3) 0.037(4) 0.049(3) 0.010(3) -0.001(3) -0.002(3)
C63 0.029(3) 0.038(3) 0.042(3) 0.009(2) 0.005(2) 0.002(2)
C64 0.030(3) 0.029(3) 0.031(3) 0.001(2) 0.007(2) 0.005(2)
C65 0.058(4) 0.046(4) 0.047(4) -0.003(3) -0.009(3) -0.014(3)
C66 0.042(3) 0.047(3) 0.057(4) 0.009(3) 0.022(3) 0.000(3)
B1 0.026(3) 0.032(3) 0.024(3) -0.001(2) 0.002(2) 0.002(2)
F7 0.064(4) 0.038(3) 0.033(3) -0.021(2) 0.004(2) 0.011(3)
F8 0.055(4) 0.069(5) 0.092(5) -0.041(4) 0.042(4) -0.007(3)
F9 0.067(4) 0.041(2) 0.049(3) -0.021(2) -0.008(3) 0.015(2)
F10 0.109(6) 0.051(4) 0.040(4) 0.014(3) 0.016(4) 0.019(3)
F11 0.056(4) 0.106(6) 0.036(4) -0.001(4) -0.004(3) -0.020(4)
F12 0.056(4) 0.066(5) 0.034(4) 0.005(3) 0.013(3) 0.019(3)
F22 0.066(7) 0.083(9) 0.059(5) 0.001(5) 0.026(5) -0.018(6)
F23 0.051(6) 0.097(9) 0.070(8) 0.028(6) 0.034(5) 0.027(6)
F24 0.074(8) 0.054(5) 0.071(8) 0.025(5) 0.035(6) -0.001(5)
C49 0.036(4) 0.039(4) 0.045(4) -0.016(3) 0.008(3) 0.014(3)
F7A 0.094(11) 0.074(9) 0.052(7) -0.009(6) 0.023(7) 0.032(8)
F8A 0.057(6) 0.051(8) 0.060(8) -0.010(6) 0.013(5) 0.009(5)
F9A 0.067(4) 0.041(2) 0.049(3) -0.021(2) -0.008(3) 0.015(2)
F10A 0.053(7) 0.044(6) 0.036(7) 0.007(5) -0.003(5) 0.007(5)
F11A 0.038(6) 0.036(5) 0.024(5) -0.002(4) 0.007(5) 0.002(4)
F12A 0.049(5) 0.042(8) 0.029(7) 0.004(5) 0.015(5) -0.004(4)
F22A 0.073(5) 0.097(8) 0.059(4) 0.026(4) 0.030(4) 0.015(5)
F23A 0.077(6) 0.061(5) 0.072(6) 0.004(4) 0.041(5) 0.015(4)
F24A 0.080(6) 0.094(6) 0.113(8) -0.015(5) 0.056(6) -0.042(5)
C49A 0.059(7) 0.046(6) 0.048(7) -0.018(5) 0.010(5) 0.013(5)

loop_
_atom_type_symbol
_atom_type_description
_atom_type_scat_dispersion_real
_atom_type_scat_dispersion_imag
_atom_type_scat_source
C C 0.0033 0.0016 'International Tables Vol C Tables 4.2.6.8 and 6.1.1.4'
H H 0.0000 0.0000 'International Tables Vol C Tables 4.2.6.8 and 6.1.1.4'
B B 0.0013 0.0007 'International Tables Vol C Tables 4.2.6.8 and 6.1.1.4'
F F 0.0171 0.0103 'International Tables Vol C Tables 4.2.6.8 and 6.1.1.4'
Ir Ir -1.4442 7.9887 'International Tables Vol C Tables 4.2.6.8 and 6.1.1.4'
N N 0.0061 0.0033 'International Tables Vol C Tables 4.2.6.8 and 6.1.1.4'
O O 0.0106 0.0060 'International Tables Vol C Tables 4.2.6.8 and 6.1.1.4'
P P 0.1023 0.0942 'International Tables Vol C Tables 4.2.6.8 and 6.1.1.4'

loop_
_geom_angle_atom_site_label_1
_geom_angle_atom_site_label_2
_geom_angle_atom_site_label_3
_geom_angle
C13 O2 P1 116.0(6)
C13A O2 P1A 132.2(4)
N1 Ir1 C25 151.1(3)
N1 Ir1 C26 118.5(3)
N1 Ir1 C27 109.4(2)
N1 Ir1 C28 129.8(2)
N1 Ir1 C29 166.7(3)
C1 Ir1 N1 83.1(4)
C1 Ir1 C25 112.5(3)
C1 Ir1 C26 147.4(3)
C1 Ir1 C27 161.1(3)
C1 Ir1 C28 123.4(3)
C1 Ir1 C29 101.8(3)
C25 Ir1 C28 62.9
C25 Ir1 C29 37.6
C26 Ir1 C25 37.9
C26 Ir1 C27 37.9
C26 Ir1 C28 63.1
C26 Ir1 C29 63.1
C27 Ir1 C25 63.2
C27 Ir1 C28 37.7
C27 Ir1 C29 63.0
C28 Ir1 C29 37.5
O2 P1 O1 115.4(4)
O2 P1 O3 103.3(3)
O2 P1 N1 108.0(4)
O1 P1 N1 106.7(4)
O3 P1 O1 106.9(4)
O3 P1 N1 116.9(4)
C1 O1 P1 115.8(6)
C15 O3 P1 123.0(6)
P1 N1 Ir1 116.4(5)
C17 N1 Ir1 121.7(6)
C17 N1 P1 121.8(7)
O1 C1 Ir1 118.0(6)
C2 C1 Ir1 129.6(7)
C2 C1 O1 112.1(9)
C1 C2 H2 114.9
C1 C2 C3 130.1(10)
C3 C2 H2 114.9
C4 C3 C2 116.2(9)
C8 C3 C2 126.5(10)
C8 C3 C4 117.3(10)
C3 C4 H4 119.7
C5 C4 C3 120.7(9)
C5 C4 H4 119.7
C4 C5 H5 118.9
C6 C5 C4 122.3(10)
C6 C5 H5 118.9
C5 C6 C7 115.8(11)
C5 C6 C9 124.8(10)
C7 C6 C9 119.4(10)
C6 C7 H7 117.9
C8 C7 C6 124.2(11)
C8 C7 H7 117.9
C3 C8 H8 120.2
C7 C8 C3 119.7(11)
C7 C8 H8 120.2
C6 C9 C12 107.3(10)
C10 C9 C6 112.8(10)
C10 C9 C12 107.2(12)
C11 C9 C6 112.2(12)
C11 C9 C10 111.7(12)
C11 C9 C12 105.2(11)
C9 C10 H10A 109.5
C9 C10 H10B 109.5
C9 C10 H10C 109.5
H10A C10 H10B 109.5
H10A C10 H10C 109.5
H10B C10 H10C 109.5
C9 C11 H11A 109.5
C9 C11 H11B 109.5
C9 C11 H11C 109.5
H11A C11 H11B 109.5
H11A C11 H11C 109.5
H11B C11 H11C 109.5
C9 C12 H12A 109.5
C9 C12 H12B 109.5
C9 C12 H12C 109.5
H12A C12 H12B 109.5
H12A C12 H12C 109.5
H12B C12 H12C 109.5
O2 C13 H13A 110.5
O2 C13 H13B 110.5
H13A C13 H13B 108.7
C14 C13 O2 106.0(8)
C14 C13 H13A 110.5
C14 C13 H13B 110.5
C13 C14 H14A 109.5
C13 C14 H14B 109.5
C13 C14 H14C 109.5
H14A C14 H14B 109.5
H14A C14 H14C 109.5
H14B C14 H14C 109.5
O3 C15 H15A 110.5
O3 C15 H15B 110.5
O3 C15 C16 105.9(8)
H15A C15 H15B 108.7
C16 C15 H15A 110.5
C16 C15 H15B 110.5
C15 C16 H16A 109.5
C15 C16 H16B 109.5
C15 C16 H16C 109.5
H16A C16 H16B 109.5
H16A C16 H16C 109.5
H16B C16 H16C 109.5
C18 C17 N1 117.7(9)
C18 C17 C22 121.8(9)
C22 C17 N1 120.3(9)
C17 C18 C19 117.8(9)
C17 C18 C23 123.5(10)
C19 C18 C23 118.7(9)
C18 C19 H19 119.5
C20 C19 C18 121.0(10)
C20 C19 H19 119.5
C19 C20 H20 119.7
C19 C20 C21 120.6(11)
C21 C20 H20 119.7
C20 C21 H21 119.8
C22 C21 C20 120.5(10)
C22 C21 H21 119.8
C17 C22 C24 122.2(9)
C21 C22 C17 118.3(9)
C21 C22 C24 119.6(9)
C18 C23 H23A 109.5
C18 C23 H23B 109.5
C18 C23 H23C 109.5
H23A C23 H23B 109.5
H23A C23 H23C 109.5
H23B C23 H23C 109.5
C22 C24 H24A 109.5
C22 C24 H24B 109.5
C22 C24 H24C 109.5
H24A C24 H24B 109.5
H24A C24 H24C 109.5
H24B C24 H24C 109.5
C26 C25 Ir1 70.6
C26 C25 C30 126.0
C29 C25 Ir1 71.8
C29 C25 C26 108.0
C29 C25 C30 126.0
C30 C25 Ir1 123.3
C25 C26 Ir1 71.6
C25 C26 C31 126.0
C27 C26 Ir1 71.3
C27 C26 C25 108.0
C27 C26 C31 126.0
C31 C26 Ir1 122.8
C26 C27 Ir1 70.8
C26 C27 C32 126.0
C28 C27 Ir1 71.8
C28 C27 C26 108.0
C28 C27 C32 126.0
C32 C27 Ir1 123.1
C27 C28 Ir1 70.5
C27 C28 C29 108.0
C27 C28 C33 126.0
C29 C28 Ir1 71.4
C29 C28 C33 126.0
C33 C28 Ir1 123.8
C25 C29 Ir1 70.6
C25 C29 C34 126.0
C28 C29 Ir1 71.1
C28 C29 C25 108.0
C28 C29 C34 126.0
C34 C29 Ir1 123.9
C25 C30 H30A 109.5
C25 C30 H30B 109.5
C25 C30 H30C 109.5
H30A C30 H30B 109.5
H30A C30 H30C 109.5
H30B C30 H30C 109.5
C26 C31 H31A 109.5
C26 C31 H31B 109.5
C26 C31 H31C 109.5
H31A C31 H31B 109.5
H31A C31 H31C 109.5
H31B C31 H31C 109.5
C27 C32 H32A 109.5
C27 C32 H32B 109.5
C27 C32 H32C 109.5
H32A C32 H32B 109.5
H32A C32 H32C 109.5
H32B C32 H32C 109.5
C28 C33 H33A 109.5
C28 C33 H33B 109.5
C28 C33 H33C 109.5
H33A C33 H33B 109.5
H33A C33 H33C 109.5
H33B C33 H33C 109.5
C29 C34 H34A 109.5
C29 C34 H34B 109.5
C29 C34 H34C 109.5
H34A C34 H34B 109.5
H34A C34 H34C 109.5
H34B C34 H34C 109.5
N1A Ir1A C25A 173.31(11)
N1A Ir1A C26A 134.90(11)
N1A Ir1A C27A 111.47(10)
N1A Ir1A C28A 116.28(10)
N1A Ir1A C29A 145.48(10)
C1A Ir1A N1A 83.9
C1A Ir1A C25A 100.23(10)
C1A Ir1A C26A 125.31(10)
C1A Ir1A C27A 162.97(10)
C1A Ir1A C28A 142.43(11)
C1A Ir1A C29A 108.59(10)
C25A Ir1A C27A 63.83(7)
C25A Ir1A C28A 63.36(6)
C25A Ir1A C29A 38.1
C26A Ir1A C25A 38.5
C26A Ir1A C27A 38.2
C26A Ir1A C28A 63.44(6)
C26A Ir1A C29A 63.76(6)
C27A Ir1A C28A 37.6
C27A Ir1A C29A 63.18(6)
C29A Ir1A C28A 37.5
O1A P1A O2 106.7(2)
O1A P1A O3A 107.8
O1A P1A N1A 107.2
O3A P1A O2 103.4(2)
O3A P1A N1A 115.8
N1A P1A O2 115.5(2)
C1A O1A P1A 114.9
C15A O3A P1A 122.3
P1A N1A Ir1A 115.8
C17A N1A Ir1A 121.8
C17A N1A P1A 121.9
O1A C1A Ir1A 116.7
C2A C1A Ir1A 136.2
C2A C1A O1A 105.6
C1A C2A H2A 111.2
C1A C2A C3A 137.5
C3A C2A H2A 111.2
C4A C3A C2A 121.0
C4A C3A C8A 114.9
C8A C3A C2A 124.0
C3A C4A H4A 117.2
C3A C4A C5A 125.7
C5A C4A H4A 117.2
C4A C5A H5A 119.8
C4A C5A C6A 120.5
C6A C5A H5A 119.8
C5A C6A C9A 123.1
C7A C6A C5A 114.8
C7A C6A C9A 122.1
C6A C7A H7A 118.3
C6A C7A C8A 123.4
C8A C7A H7A 118.3
C3A C8A C7A 120.4
C3A C8A H8A 119.8
C7A C8A H8A 119.8
C6A C9A C10A 115.8
C6A C9A C11A 107.9
C6A C9A C12A 109.1
C10A C9A C11A 109.6
C10A C9A C12A 106.4
C11A C9A C12A 107.8
C9A C10A H10D 109.5
C9A C10A H10E 109.5
C9A C10A H10F 109.5
H10D C10A H10E 109.5
H10D C10A H10F 109.5
H10E C10A H10F 109.5
C9A C11A H11D 109.5
C9A C11A H11E 109.5
C9A C11A H11F 109.5
H11D C11A H11E 109.5
H11D C11A H11F 109.5
H11E C11A H11F 109.5
C9A C12A H12D 109.5
C9A C12A H12E 109.5
C9A C12A H12F 109.5
H12D C12A H12E 109.5
H12D C12A H12F 109.5
H12E C12A H12F 109.5
O2 C13A H13C 108.1
O2 C13A H13D 108.1
O2 C13A C14A 117.0(2)
H13C C13A H13D 107.3
C14A C13A H13C 108.1
C14A C13A H13D 108.1
C13A C14A H14D 109.5
C13A C14A H14E 109.5
C13A C14A H14F 109.5
H14D C14A H14E 109.5
H14D C14A H14F 109.5
H14E C14A H14F 109.5
O3A C15A H15C 110.4
O3A C15A H15D 110.4
O3A C15A C16A 106.4
H15C C15A H15D 108.6
C16A C15A H15C 110.4
C16A C15A H15D 110.4
C15A C16A H16D 109.5
C15A C16A H16E 109.5
C15A C16A H16F 109.5
H16D C16A H16E 109.5
H16D C16A H16F 109.5
H16E C16A H16F 109.5
C18A C17A N1A 120.2
C22A C17A N1A 119.0
C22A C17A C18A 119.9
C19A C18A C17A 117.1
C19A C18A C23A 124.4
C23A C18A C17A 118.2
C18A C19A H19A 117.3
C18A C19A C20A 125.4
C20A C19A H19A 117.3
C19A C20A H20A 120.9
C21A C20A C19A 118.2
C21A C20A H20A 120.9
C20A C21A H21A 120.8
C20A C21A C22A 118.4
C22A C21A H21A 120.8
C17A C22A C21A 120.8
C17A C22A C24A 122.9
C21A C22A C24A 116.4
C18A C23A H23D 109.5
C18A C23A H23E 109.5
C18A C23A H23F 109.5
H23D C23A H23E 109.5
H23D C23A H23F 109.5
H23E C23A H23F 109.5
C22A C24A H24D 109.5
C22A C24A H24E 109.5
C22A C24A H24F 109.5
H24D C24A H24E 109.5
H24D C24A H24F 109.5
H24E C24A H24F 109.5
C26A C25A Ir1A 70.56(9)
C26A C25A C29A 108.0
C26A C25A C30A 126.0
C29A C25A Ir1A 72.48(7)
C29A C25A C30A 126.0
C30A C25A Ir1A 122.62(7)
C25A C26A Ir1A 70.97(9)
C25A C26A C31A 126.0
C27A C26A Ir1A 72.33(7)
C27A C26A C25A 108.0
C27A C26A C31A 126.0
C31A C26A Ir1A 122.42(7)
C26A C27A Ir1A 69.50(7)
C26A C27A C28A 108.0
C26A C27A C32A 126.0
C28A C27A Ir1A 72.23(8)
C28A C27A C32A 126.0
C32A C27A Ir1A 123.86(8)
C27A C28A Ir1A 70.16(8)
C27A C28A C33A 125.9
C29A C28A Ir1A 70.50(8)
C29A C28A C27A 108.0
C29A C28A C33A 126.1
C33A C28A Ir1A 124.92(7)
C25A C29A Ir1A 69.47(7)
C25A C29A C34A 126.0
C28A C29A Ir1A 71.98(8)
C28A C29A C25A 108.0
C28A C29A C34A 126.0
C34A C29A Ir1A 124.15(8)
C25A C30A H30D 109.5
C25A C30A H30E 109.5
C25A C30A H30F 109.5
H30D C30A H30E 109.5
H30D C30A H30F 109.5
H30E C30A H30F 109.5
C26A C31A H31D 109.5
C26A C31A H31E 109.5
C26A C31A H31F 109.5
H31D C31A H31E 109.5
H31D C31A H31F 109.5
H31E C31A H31F 109.5
C27A C32A H32D 109.5
C27A C32A H32E 109.5
C27A C32A H32F 109.5
H32D C32A H32E 109.5
H32D C32A H32F 109.5
H32E C32A H32F 109.5
C28A C33A H33D 109.5
C28A C33A H33E 109.5
C28A C33A H33F 109.5
H33D C33A H33E 109.5
H33D C33A H33F 109.5
H33E C33A H33F 109.5
C29A C34A H34D 109.5
C29A C34A H34E 109.5
C29A C34A H34F 109.5
H34D C34A H34E 109.5
H34D C34A H34F 109.5
H34E C34A H34F 109.5
C36 C35 C40 116.2
C36 C35 B1 123.5
C40 C35 B1 120.0
C35 C36 H36 118.7
C35 C36 C37 122.7
C37 C36 H36 118.7
C36 C37 C38 120.7
C36 C37 C41 119.6
C38 C37 C41 119.6
C37 C38 H38 120.9
C39 C38 C37 118.1
C39 C38 H38 120.9
C38 C39 C40 120.7
C38 C39 C42 120.6
C40 C39 C42 118.6
C35 C40 H40 119.3
C39 C40 C35 121.5
C39 C40 H40 119.3
F1 C41 F2 107.1
F1 C41 C37 112.6
F2 C41 C37 113.6
F3 C41 F1 105.3
F3 C41 F2 104.3
F3 C41 C37 113.2
F4 C42 F5 105.0
F4 C42 C39 111.6
F5 C42 C39 112.9
F6 C42 F4 107.1
F6 C42 F5 106.8
F6 C42 C39 112.9
C44 C43 B1 119.8
C48 C43 C44 115.5
C48 C43 B1 124.7
C43 C44 H44 118.6
C45 C44 C43 122.7
C45 C44 H44 118.6
C44 C45 C46 120.3
C44 C45 C49 116.4
C44 C45 C49A 128.7
C46 C45 C49 123.0
C46 C45 C49A 109.4
C45 C46 H46 120.4
C47 C46 C45 119.1
C47 C46 H46 120.4
C46 C47 C48 120.1
C46 C47 C50 119.7
C48 C47 C50 120.2
C43 C48 C47 122.2
C43 C48 H48 118.9
C47 C48 H48 118.9
C47 C50 F11A 111.3
F10 C50 C47 109.8
F11 C50 C47 110.8
F11 C50 F10 105.4
F11 C50 F12 111.9
F12 C50 C47 113.8
F12 C50 F10 104.7
F10A C50 C47 120.1
F10A C50 F11A 99.6
F12A C50 C47 116.1
F12A C50 F10A 106.5
F12A C50 F11A 100.3
C52 C51 B1 121.7
C56 C51 C52 115.8
C56 C51 B1 121.9
C51 C52 H52 119.2
C53 C52 C51 121.7
C53 C52 H52 119.2
C52 C53 C57 121.4
C54 C53 C52 121.1
C54 C53 C57 117.5
C53 C54 H54 120.9
C55 C54 C53 118.3
C55 C54 H54 120.9
C54 C55 C56 120.5
C54 C55 C58 120.5
C56 C55 C58 119.0
C51 C56 H56 118.7
C55 C56 C51 122.6
C55 C56 H56 118.7
F16 C57 F17 102.0
F16 C57 F18 107.8
F16 C57 C53 114.0
F17 C57 C53 112.1
F18 C57 F17 105.4
F18 C57 C53 114.4
F13 C58 C55 112.5
F14 C58 F13 106.6
F14 C58 F15 106.5
F14 C58 C55 111.6
F15 C58 F13 105.5
F15 C58 C55 113.6
C60 C59 C64 115.5
C60 C59 B1 120.2
C64 C59 B1 124.2
C59 C60 H60 118.2
C61 C60 C59 123.6
C61 C60 H60 118.2
C60 C61 C62 119.6
C60 C61 C65 120.3
C62 C61 C65 120.1
C61 C62 H62 120.7
C63 C62 C61 118.6
C63 C62 H62 120.7
C62 C63 C64 120.7
C62 C63 C66 119.6
C64 C63 C66 119.6
C59 C64 H64 119.0
C63 C64 C59 122.0
C63 C64 H64 119.0
F19 C65 C61 111.8
F20 C65 F19 105.1
F20 C65 C61 113.9
F21 C65 F19 106.5
F21 C65 F20 106.8
F21 C65 C61 112.1
F22 C66 C63 114.5
F23 C66 C63 112.0
F23 C66 F22 104.8
F24 C66 C63 115.2
F24 C66 F22 102.7
F24 C66 F23 106.6
F22A C66 C63 111.4
F22A C66 F24A 105.7
F23A C66 C63 112.6
F23A C66 F22A 104.8
F23A C66 F24A 108.9
F24A C66 C63 112.9
C35 B1 C51 102.4
C43 B1 C35 111.7
C43 B1 C51 114.6
C43 B1 C59 104.2
C59 B1 C35 113.6
C59 B1 C51 110.5
F7 C49 C45 114.0
F7 C49 F8 109.5
F7 C49 F9 108.5
F8 C49 C45 107.7
F8 C49 F9 107.9
F9 C49 C45 109.1
F7A C49A C45 109.9
F7A C49A F8A 105.1
F8A C49A C45 123.7
F9A C49A C45 108.8
F9A C49A F7A 105.8
F9A C49A F8A 102.1

loop_
_geom_bond_atom_site_label_1
_geom_bond_atom_site_label_2
_geom_bond_distance
O2 P1 1.540(5)
O2 C13 1.477(10)
O2 P1A 1.598(5)
O2 C13A 1.489(6)
Ir1 N1 2.025(9)
Ir1 C1 2.001(10)
Ir1 C25 2.196(2)
Ir1 C26 2.1832(18)
Ir1 C27 2.1909(18)
Ir1 C28 2.207(2)
Ir1 C29 2.211(2)
P1 O1 1.571(7)
P1 O3 1.553(6)
P1 N1 1.602(8)
O1 C1 1.446(11)
O3 C15 1.474(11)
N1 C17 1.458(12)
C1 C2 1.368(14)
C2 H2 0.9300
C2 C3 1.473(15)
C3 C4 1.405(14)
C3 C8 1.398(15)
C4 H4 0.9300
C4 C5 1.390(15)
C5 H5 0.9300
C5 C6 1.377(14)
C6 C7 1.382(16)
C6 C9 1.496(16)
C7 H7 0.9300
C7 C8 1.372(17)
C8 H8 0.9300
C9 C10 1.491(17)
C9 C11 1.460(18)
C9 C12 1.563(18)
C10 H10A 0.9600
C10 H10B 0.9600
C10 H10C 0.9600
C11 H11A 0.9600
C11 H11B 0.9600
C11 H11C 0.9600
C12 H12A 0.9600
C12 H12B 0.9600
C12 H12C 0.9600
C13 H13A 0.9700
C13 H13B 0.9700
C13 C14 1.473(15)
C14 H14A 0.9600
C14 H14B 0.9600
C14 H14C 0.9600
C15 H15A 0.9700
C15 H15B 0.9700
C15 C16 1.525(12)
C16 H16A 0.9600
C16 H16B 0.9600
C16 H16C 0.9600
C17 C18 1.381(13)
C17 C22 1.422(13)
C18 C19 1.429(14)
C18 C23 1.485(14)
C19 H19 0.9300
C19 C20 1.356(16)
C20 H20 0.9300
C20 C21 1.403(16)
C21 H21 0.9300
C21 C22 1.388(14)
C22 C24 1.512(13)
C23 H23A 0.9600
C23 H23B 0.9600
C23 H23C 0.9600
C24 H24A 0.9600
C24 H24B 0.9600
C24 H24C 0.9600
C25 C26 1.4205(10)
C25 C29 1.4204(10)
C25 C30 1.5095(11)
C26 C27 1.4203(10)
C26 C31 1.5099(11)
C27 C28 1.4201(10)
C27 C32 1.5097(11)
C28 C29 1.4204(10)
C28 C33 1.5103(11)
C29 C34 1.5094(11)
C30 H30A 0.9600
C30 H30B 0.9600
C30 H30C 0.9600
C31 H31A 0.9600
C31 H31B 0.9600
C31 H31C 0.9600
C32 H32A 0.9600
C32 H32B 0.9600
C32 H32C 0.9600
C33 H33A 0.9600
C33 H33B 0.9600
C33 H33C 0.9600
C34 H34A 0.9600
C34 H34B 0.9600
C34 H34C 0.9600
Ir1A N1A 2.0270(15)
Ir1A C1A 1.9417(14)
Ir1A C25A 2.153(3)
Ir1A C26A 2.148(3)
Ir1A C27A 2.185(3)
Ir1A C28A 2.212(2)
Ir1A C29A 2.193(3)
P1A O1A 1.5463(11)
P1A O3A 1.5643(11)
P1A N1A 1.5781(11)
O1A C1A 1.5113(11)
O3A C15A 1.4453(10)
N1A C17A 1.4556(11)
C1A C2A 1.3782
C2A H2A 0.9300
C2A C3A 1.4150(10)
C3A C4A 1.3614
C3A C8A 1.4080(10)
C4A H4A 0.9300
C4A C5A 1.3658
C5A H5A 0.9300
C5A C6A 1.4208(10)
C6A C7A 1.3850
C6A C9A 1.4744(11)
C7A H7A 0.9300
C7A C8A 1.4094(10)
C8A H8A 0.9300
C9A C10A 1.4930(11)
C9A C11A 1.5430(11)
C9A C12A 1.6407(12)
C10A H10D 0.9600
C10A H10E 0.9600
C10A H10F 0.9600
C11A H11D 0.9600
C11A H11E 0.9600
C11A H11F 0.9600
C12A H12D 0.9600
C12A H12E 0.9600
C12A H12F 0.9600
C13A H13C 0.9700
C13A H13D 0.9700
C13A C14A 1.5497(11)
C14A H14D 0.9600
C14A H14E 0.9600
C14A H14F 0.9600
C15A H15C 0.9700
C15A H15D 0.9700
C15A C16A 1.5314(11)
C16A H16D 0.9600
C16A H16E 0.9600
C16A H16F 0.9600
C17A C18A 1.4389(10)
C17A C22A 1.4007(10)
C18A C19A 1.3242
C18A C23A 1.4358(10)
C19A H19A 0.9300
C19A C20A 1.4296(10)
C20A H20A 0.9300
C20A C21A 1.3855(10)
C21A H21A 0.9300
C21A C22A 1.4360(10)
C22A C24A 1.4859(11)
C23A H23D 0.9600
C23A H23E 0.9600
C23A H23F 0.9600
C24A H24D 0.9600
C24A H24E 0.9600
C24A H24F 0.9600
C25A C26A 1.4171
C25A C29A 1.4173
C25A C30A 1.5069
C26A C27A 1.4169
C26A C31A 1.5076
C27A C28A 1.4178
C27A C32A 1.5064
C28A C29A 1.4165
C28A C33A 1.5063
C29A C34A 1.5069
C30A H30D 0.9600
C30A H30E 0.9600
C30A H30F 0.9600
C31A H31D 0.9600
C31A H31E 0.9600
C31A H31F 0.9600
C32A H32D 0.9600
C32A H32E 0.9600
C32A H32F 0.9600
C33A H33D 0.9600
C33A H33E 0.9600
C33A H33F 0.9600
C34A H34D 0.9600
C34A H34E 0.9600
C34A H34F 0.9600
F1 C41 1.3321
F2 C41 1.3378
F3 C41 1.3244
F4 C42 1.3368
F5 C42 1.3396
F6 C42 1.3354
F13 C58 1.3353
F14 C58 1.3140
F15 C58 1.3241
F16 C57 1.2907
F17 C57 1.3499
F18 C57 1.3181
F19 C65 1.3426
F20 C65 1.3242
F21 C65 1.3225
C35 C36 1.3835
C35 C40 1.4094
C35 B1 1.6431
C36 H36 0.9300
C36 C37 1.3869
C37 C38 1.3934
C37 C41 1.4851
C38 H38 0.9300
C38 C39 1.3842
C39 C40 1.4013
C39 C42 1.4837
C40 H40 0.9300
C43 C44 1.4137
C43 C48 1.3888
C43 B1 1.6320
C44 H44 0.9300
C44 C45 1.3628
C45 C46 1.3884
C45 C49 1.5445
C45 C49A 1.5358
C46 H46 0.9300
C46 C47 1.3702
C47 C48 1.3998
C47 C50 1.4907
C48 H48 0.9300
C50 F10 1.3690
C50 F11 1.2742
C50 F12 1.3250
C50 F10A 1.3138
C50 F11A 1.4912
C50 F12A 1.2962
C51 C52 1.4048
C51 C56 1.3959
C51 B1 1.6494
C52 H52 0.9300
C52 C53 1.3929
C53 C54 1.3842
C53 C57 1.4838
C54 H54 0.9300
C54 C55 1.3827
C55 C56 1.3915
C55 C58 1.4960
C56 H56 0.9300
C59 C60 1.3969
C59 C64 1.4057
C59 B1 1.6419
C60 H60 0.9300
C60 C61 1.3803
C61 C62 1.3995
C61 C65 1.4895
C62 H62 0.9300
C62 C63 1.3880
C63 C64 1.3908
C63 C66 1.4934
C64 H64 0.9300
C66 F22 1.3597
C66 F23 1.3211
C66 F24 1.2745
C66 F22A 1.3320
C66 F23A 1.3151
C66 F24A 1.3454
F7 C49 1.3155
F8 C49 1.3350
F9 C49 1.3452
F7A C49A 1.3306
F8A C49A 1.3349
F9A C49A 1.3235

loop_
_geom_torsion_atom_site_label_1
_geom_torsion_atom_site_label_2
_geom_torsion_atom_site_label_3
_geom_torsion_atom_site_label_4
_geom_torsion
O2 P1 O1 C1 119.6(6)
O2 P1 O3 C15 158.4(6)
O2 P1 N1 Ir1 -123.5(4)
O2 P1 N1 C17 52.6(9)
O2 P1A O1A C1A 124.4(2)
O2 P1A O3A C15A 159.5(2)
O2 P1A N1A Ir1A -127.5(2)
O2 P1A N1A C17A 44.1(2)
Ir1 N1 C17 C18 -87.5(9)
Ir1 N1 C17 C22 87.7(10)
Ir1 C1 C2 C3 -170.7(8)
Ir1 C25 C26 C27 -62.4
Ir1 C25 C26 C31 117.6
Ir1 C25 C29 C28 61.7
Ir1 C25 C29 C34 -118.3
Ir1 C26 C27 C28 -62.5
Ir1 C26 C27 C32 117.4
Ir1 C27 C28 C29 -61.9
Ir1 C27 C28 C33 118.1
Ir1 C28 C29 C25 -61.3
Ir1 C28 C29 C34 118.7
P1 O2 C13 C14 -162.3(7)
P1 O1 C1 Ir1 -0.6(9)
P1 O1 C1 C2 -176.0(7)
P1 O3 C15 C16 -178.0(7)
P1 N1 C17 C18 96.6(10)
P1 N1 C17 C22 -88.2(10)
O1 P1 O3 C15 36.2(8)
O1 P1 N1 Ir1 1.2(6)
O1 P1 N1 C17 177.3(7)
O1 C1 C2 C3 4.0(15)
O3 P1 O1 C1 -126.1(6)
O3 P1 N1 Ir1 120.7(5)
O3 P1 N1 C17 -63.2(9)
N1 P1 O1 C1 -0.4(8)
N1 P1 O3 C15 -83.2(8)
N1 C17 C18 C19 176.4(8)
N1 C17 C18 C23 -6.4(14)
N1 C17 C22 C21 -175.3(8)
N1 C17 C22 C24 3.1(13)
C1 C2 C3 C4 152.0(11)
C1 C2 C3 C8 -29.2(19)
C2 C3 C4 C5 -179.3(10)
C2 C3 C8 C7 178.9(12)
C3 C4 C5 C6 0.4(17)
C4 C3 C8 C7 -2(2)
C4 C5 C6 C7 -1.8(17)
C4 C5 C6 C9 -179.8(11)
C5 C6 C7 C8 1(2)
C5 C6 C9 C10 -10.5(18)
C5 C6 C9 C11 116.7(14)
C5 C6 C9 C12 -128.3(12)
C6 C7 C8 C3 1(2)
C7 C6 C9 C10 171.6(13)
C7 C6 C9 C11 -61.2(17)
C7 C6 C9 C12 53.7(16)
C8 C3 C4 C5 1.7(16)
C9 C6 C7 C8 179.3(14)
C13 O2 P1 O1 64.0(7)
C13 O2 P1 O3 -52.3(7)
C13 O2 P1 N1 -176.8(7)
C17 C18 C19 C20 -2.1(15)
C18 C17 C22 C21 -0.4(14)
C18 C17 C22 C24 178.0(9)
C18 C19 C20 C21 1.8(17)
C19 C20 C21 C22 -0.8(17)
C20 C21 C22 C17 0.0(15)
C20 C21 C22 C24 -178.4(10)
C22 C17 C18 C19 1.4(14)
C22 C17 C18 C23 178.6(9)
C23 C18 C19 C20 -179.4(10)
C25 C26 C27 Ir1 62.6
C25 C26 C27 C28 0.0
C25 C26 C27 C32 180.0
C26 C25 C29 Ir1 -61.7
C26 C25 C29 C28 0.0
C26 C25 C29 C34 180.0
C26 C27 C28 Ir1 61.9
C26 C27 C28 C29 0.0
C26 C27 C28 C33 -180.0
C27 C28 C29 Ir1 61.3
C27 C28 C29 C25 0.0
C27 C28 C29 C34 -180.0
C29 C25 C26 Ir1 62.4
C29 C25 C26 C27 0.0
C29 C25 C26 C31 180.0
C30 C25 C26 Ir1 -117.6
C30 C25 C26 C27 180.0
C30 C25 C26 C31 0.0
C30 C25 C29 Ir1 118.3
C30 C25 C29 C28 180.0
C30 C25 C29 C34 0.0
C31 C26 C27 Ir1 -117.4
C31 C26 C27 C28 -180.0
C31 C26 C27 C32 0.0
C32 C27 C28 Ir1 -118.1
C32 C27 C28 C29 -180.0
C32 C27 C28 C33 0.0
C33 C28 C29 Ir1 -118.7
C33 C28 C29 C25 180.0
C33 C28 C29 C34 0.0
Ir1A N1A C17A C18A -89.7
Ir1A N1A C17A C22A 79.7
Ir1A C1A C2A C3A -164.8
Ir1A C25A C26A C27A -63.25(7)
Ir1A C25A C26A C31A 116.76(7)
Ir1A C25A C29A C28A 62.01(9)
Ir1A C25A C29A C34A -117.96(9)
Ir1A C26A C27A C28A -62.37(9)
Ir1A C26A C27A C32A 117.62(9)
Ir1A C27A C28A C29A -60.63(8)
Ir1A C27A C28A C33A 119.34(8)
Ir1A C28A C29A C25A -60.41(8)
Ir1A C28A C29A C34A 119.57(8)
P1A O2 C13A C14A -107.0(5)
P1A O1A C1A Ir1A 9.0
P1A O1A C1A C2A -159.3
P1A O3A C15A C16A -114.6
P1A N1A C17A C18A 99.1
P1A N1A C17A C22A -91.5
O1A P1A O3A C15A 46.8
O1A P1A N1A Ir1A -8.9
O1A P1A N1A C17A 162.8
O1A C1A C2A C3A 0.0
O3A P1A O1A C1A -125.1
O3A P1A N1A Ir1A 111.5
O3A P1A N1A C17A -76.9
N1A P1A O1A C1A 0.2
N1A P1A O3A C15A -73.2
N1A C17A C18A C19A 174.7
N1A C17A C18A C23A -11.0
N1A C17A C22A C21A -173.4
N1A C17A C22A C24A 8.0
C1A C2A C3A C4A 152.2
C1A C2A C3A C8A -28.4
C2A C3A C4A C5A -173.8
C2A C3A C8A C7A 177.6
C3A C4A C5A C6A -5.8
C4A C3A C8A C7A -3.0
C4A C5A C6A C7A 0.7
C4A C5A C6A C9A -179.1
C5A C6A C7A C8A 2.7
C5A C6A C9A C10A -5.7
C5A C6A C9A C11A -128.9
C5A C6A C9A C12A 114.3
C6A C7A C8A C3A -1.6
C7A C6A C9A C10A 174.5
C7A C6A C9A C11A 51.4
C7A C6A C9A C12A -65.5
C8A C3A C4A C5A 6.7
C9A C6A C7A C8A -177.5
C13A O2 P1A O1A 74.4(5)
C13A O2 P1A O3A -39.2(6)
C13A O2 P1A N1A -166.7(4)
C17A C18A C19A C20A -3.3
C18A C17A C22A C21A -4.0
C18A C17A C22A C24A 177.4
C18A C19A C20A C21A -0.4
C19A C20A C21A C22A 2.0
C20A C21A C22A C17A 0.2
C20A C21A C22A C24A 178.9
C22A C17A C18A C19A 5.5
C22A C17A C18A C23A 179.8
C23A C18A C19A C20A -177.3
C25A C26A C27A Ir1A 62.37(9)
C25A C26A C27A C28A 0.0
C25A C26A C27A C32A 180.0
C26A C25A C29A Ir1A -62.01(9)
C26A C25A C29A C28A 0.0
C26A C25A C29A C34A -180.0
C26A C27A C28A Ir1A 60.63(8)
C26A C27A C28A C29A 0.0
C26A C27A C28A C33A 180.0
C27A C28A C29A Ir1A 60.41(8)
C27A C28A C29A C25A 0.0
C27A C28A C29A C34A 180.0
C29A C25A C26A Ir1A 63.25(7)
C29A C25A C26A C27A 0.0
C29A C25A C26A C31A -180.0
C30A C25A C26A Ir1A -116.75(7)
C30A C25A C26A C27A 180.0
C30A C25A C26A C31A 0.0
C30A C25A C29A Ir1A 117.99(9)
C30A C25A C29A C28A 180.0
C30A C25A C29A C34A 0.0
C31A C26A C27A Ir1A -117.65(9)
C31A C26A C27A C28A 180.0
C31A C26A C27A C32A 0.0
C32A C27A C28A Ir1A -119.37(8)
C32A C27A C28A C29A -180.0
C32A C27A C28A C33A 0.0
C33A C28A C29A Ir1A -119.56(8)
C33A C28A C29A C25A -180.0
C33A C28A C29A C34A 0.0
C35 C36 C37 C38 0.4
C35 C36 C37 C41 -176.8
C36 C35 C40 C39 -2.5
C36 C35 B1 C43 156.3
C36 C35 B1 C51 -80.6
C36 C35 B1 C59 38.6
C36 C37 C38 C39 -0.6
C36 C37 C41 F1 75.7
C36 C37 C41 F2 -162.4
C36 C37 C41 F3 -43.7
C37 C38 C39 C40 -0.7
C37 C38 C39 C42 -178.6
C38 C37 C41 F1 -101.5
C38 C37 C41 F2 20.4
C38 C37 C41 F3 139.2
C38 C39 C40 C35 2.4
C38 C39 C42 F4 -127.8
C38 C39 C42 F5 114.1
C38 C39 C42 F6 -7.1
C40 C35 C36 C37 1.2
C40 C35 B1 C43 -30.3
C40 C35 B1 C51 92.9
C40 C35 B1 C59 -147.9
C40 C39 C42 F4 54.3
C40 C39 C42 F5 -63.7
C40 C39 C42 F6 175.0
C41 C37 C38 C39 176.6
C42 C39 C40 C35 -179.7
C43 C44 C45 C46 -0.3
C43 C44 C45 C49 -174.5
C43 C44 C45 C49A 163.5
C44 C43 C48 C47 -0.8
C44 C43 B1 C35 -38.5
C44 C43 B1 C51 -154.4
C44 C43 B1 C59 84.6
C44 C45 C46 C47 2.3
C44 C45 C49 F7 42.1
C44 C45 C49 F8 -79.6
C44 C45 C49 F9 163.6
C44 C45 C49A F7A 1.5
C44 C45 C49A F8A -123.5
C44 C45 C49A F9A 116.9
C45 C46 C47 C48 -3.5
C45 C46 C47 C50 177.6
C46 C45 C49 F7 -131.9
C46 C45 C49 F8 106.4
C46 C45 C49 F9 -10.5
C46 C45 C49A F7A 166.8
C46 C45 C49A F8A 41.7
C46 C45 C49A F9A -77.8
C46 C47 C48 C43 2.8
C46 C47 C50 F10 27.5
C46 C47 C50 F11 -88.5
C46 C47 C50 F12 144.4
C46 C47 C50 F10A -14.7
C46 C47 C50 F11A -130.3
C46 C47 C50 F12A 115.8
C48 C43 C44 C45 -0.5
C48 C43 B1 C35 145.5
C48 C43 B1 C51 29.6
C48 C43 B1 C59 -91.4
C48 C47 C50 F10 -151.4
C48 C47 C50 F11 92.6
C48 C47 C50 F12 -34.5
C48 C47 C50 F10A 166.4
C48 C47 C50 F11A 50.7
C48 C47 C50 F12A -63.1
C50 C47 C48 C43 -178.3
C51 C52 C53 C54 1.4
C51 C52 C53 C57 -179.2
C52 C51 C56 C55 -1.2
C52 C51 B1 C35 -79.1
C52 C51 B1 C43 42.1
C52 C51 B1 C59 159.6
C52 C53 C54 C55 -0.9
C52 C53 C57 F16 129.2
C52 C53 C57 F17 -115.5
C52 C53 C57 F18 4.5
C53 C54 C55 C56 -0.6
C53 C54 C55 C58 -179.1
C54 C53 C57 F16 -51.4
C54 C53 C57 F17 63.9
C54 C53 C57 F18 -176.1
C54 C55 C56 C51 1.7
C54 C55 C58 F13 -146.1
C54 C55 C58 F14 94.2
C54 C55 C58 F15 -26.3
C56 C51 C52 C53 -0.4
C56 C51 B1 C35 92.0
C56 C51 B1 C43 -146.8
C56 C51 B1 C59 -29.3
C56 C55 C58 F13 35.4
C56 C55 C58 F14 -84.4
C56 C55 C58 F15 155.2
C57 C53 C54 C55 179.7
C58 C55 C56 C51 -179.8
C59 C60 C61 C62 0.6
C59 C60 C61 C65 -175.8
C60 C59 C64 C63 0.5
C60 C59 B1 C35 -155.5
C60 C59 B1 C43 82.6
C60 C59 B1 C51 -41.1
C60 C61 C62 C63 -0.3
C60 C61 C65 F19 -40.5
C60 C61 C65 F20 -159.5
C60 C61 C65 F21 79.0
C61 C62 C63 C64 0.2
C61 C62 C63 C66 179.7
C62 C61 C65 F19 143.1
C62 C61 C65 F20 24.1
C62 C61 C65 F21 -97.4
C62 C63 C64 C59 -0.2
C62 C63 C66 F22 165.8
C62 C63 C66 F23 -75.1
C62 C63 C66 F24 47.0
C62 C63 C66 F22A 126.9
C62 C63 C66 F23A -115.6
C62 C63 C66 F24A 8.2
C64 C59 C60 C61 -0.7
C64 C59 B1 C35 28.2
C64 C59 B1 C43 -93.7
C64 C59 B1 C51 142.6
C64 C63 C66 F22 -14.7
C64 C63 C66 F23 104.4
C64 C63 C66 F24 -133.5
C64 C63 C66 F22A -53.6
C64 C63 C66 F23A 63.9
C64 C63 C66 F24A -172.3
C65 C61 C62 C63 176.1
C66 C63 C64 C59 -179.7
B1 C35 C36 C37 174.8
B1 C35 C40 C39 -176.4
B1 C43 C44 C45 -176.9
B1 C43 C48 C47 175.4
B1 C51 C52 C53 171.3
B1 C51 C56 C55 -172.8
B1 C59 C60 C61 -177.3
B1 C59 C64 C63 176.9
C49 C45 C46 C47 176.1
C49A C45 C46 C47 -164.4
